data_7018803
loop_
_publ_author_name
'Li, Lidong'
'Lopes, Patr\'icia S'
'Rosa, Vitor'
'Figueira, Cl\'audia A'
'Lemos, M Am\'elia N D A'
'Duarte, M. Teresa'
'Avil\'es, Teresa'
'Gomes, Pedro T.'

_publ_section_title
;
 Synthesis and structural characterisation of (aryl-BIAN)copper(i)
 complexes and their application as catalysts for the cycloaddition of
 azides and alkynes.
;
_journal_issue 17
_journal_name_full 'Dalton transactions (Cambridge, England : 2003)'
_journal_page_first 5144
_journal_page_last 5154
_journal_paper_doi 10.1039/c2dt11854h
_journal_volume 41
_journal_year 2012
_chemical_formula_moiety 'C60 H56 Cu N4, B F4'
_chemical_formula_sum 'C60 H56 B Cu F4 N4'
_chemical_formula_weight 983.44
_space_group_IT_number 14
_symmetry_cell_setting monoclinic
_symmetry_Int_Tables_number 14
_symmetry_space_group_name_Hall '-P 2ybc'
_symmetry_space_group_name_H-M 'P 1 21/c 1'
_atom_sites_solution_hydrogens geom
_atom_sites_solution_primary direct
_atom_sites_solution_secondary difmap
_audit_creation_method SHELXL-97
_cell_angle_alpha 90.00
_cell_angle_beta 102.0550(10)
_cell_angle_gamma 90.00
_cell_formula_units_Z 16
_cell_length_a 16.4565(5)
_cell_length_b 44.4015(13)
_cell_length_c 29.1759(8)
_cell_measurement_reflns_used 9917
_cell_measurement_temperature 150(2)
_cell_measurement_theta_max 19.62
_cell_measurement_theta_min 2.29
_cell_volume 20848.5(11)
_computing_cell_refinement 'Bruker SAINT'
_computing_data_collection 'Bruker APEX2'
_computing_data_reduction 'Bruker SAINT'
_computing_molecular_graphics ORTEP
_computing_publication_material enCIFer
_computing_structure_refinement 'SHELXL-97 (Sheldrick, 2008)'
_computing_structure_solution SIR92
_diffrn_ambient_temperature 150(2)
_diffrn_measured_fraction_theta_full 0.995
_diffrn_measured_fraction_theta_max 0.995
_diffrn_measurement_device_type 'Bruker APEX-II CCD'
_diffrn_measurement_method '\f and \w scans'
_diffrn_radiation_monochromator graphite
_diffrn_radiation_probe x-ray
_diffrn_radiation_type MoK\a
_diffrn_radiation_wavelength 0.71073
_diffrn_reflns_av_R_equivalents 0.1300
_diffrn_reflns_av_sigmaI/netI 0.1329
_diffrn_reflns_limit_h_max 19
_diffrn_reflns_limit_h_min -20
_diffrn_reflns_limit_k_max 54
_diffrn_reflns_limit_k_min -48
_diffrn_reflns_limit_l_max 32
_diffrn_reflns_limit_l_min -35
_diffrn_reflns_number 301428
_diffrn_reflns_theta_full 25.67
_diffrn_reflns_theta_max 25.67
_diffrn_reflns_theta_min 0.92
_diffrn_source 'fine-focus sealed tube'
_exptl_absorpt_coefficient_mu 0.476
_exptl_absorpt_correction_T_max 0.9540
_exptl_absorpt_correction_T_min 0.9109
_exptl_absorpt_correction_type multi-scan
_exptl_absorpt_process_details 'SADABS (Sheldrick, 1996)'
_exptl_crystal_colour Brown
_exptl_crystal_density_diffrn 1.253
_exptl_crystal_density_method 'not measured'
_exptl_crystal_description Prism
_exptl_crystal_F_000 8224
_exptl_crystal_size_max 0.20
_exptl_crystal_size_mid 0.18
_exptl_crystal_size_min 0.10
_refine_diff_density_max 1.831
_refine_diff_density_min -0.494
_refine_diff_density_rms 0.085
_refine_ls_extinction_method none
_refine_ls_goodness_of_fit_ref 0.995
_refine_ls_hydrogen_treatment constr
_refine_ls_matrix_type full
_refine_ls_number_parameters 2535
_refine_ls_number_reflns 39329
_refine_ls_number_restraints 20
_refine_ls_restrained_S_all 1.000
_refine_ls_R_factor_all 0.1852
_refine_ls_R_factor_gt 0.0755
_refine_ls_shift/su_max 0.042
_refine_ls_shift/su_mean 0.001
_refine_ls_structure_factor_coef Fsqd
_refine_ls_weighting_details 'calc w=1/[\s^2^(Fo^2^)+(0.1143P)^2^+0.0000P] where P=(Fo^2^+2Fc^2^)/3'
_refine_ls_weighting_scheme calc
_refine_ls_wR_factor_gt 0.1879
_refine_ls_wR_factor_ref 0.2238
_reflns_number_gt 18846
_reflns_number_total 39329
_reflns_threshold_expression >2\s(I)
_cod_data_source_file c2dt11854h.txt
_cod_data_source_block 3
_cod_original_cell_volume 20848.5(10)
_cod_original_sg_symbol_H-M 'P 21/c'
_cod_database_code 7018803

loop_
_symmetry_equiv_pos_as_xyz
'x, y, z'
'-x, y+1/2, -z+1/2'
'-x, -y, -z'
'x, -y-1/2, z-1/2'

loop_
_atom_site_label
_atom_site_type_symbol
_atom_site_fract_x
_atom_site_fract_y
_atom_site_fract_z
_atom_site_U_iso_or_equiv
_atom_site_adp_type
_atom_site_occupancy
_atom_site_symmetry_multiplicity
_atom_site_calc_flag
_atom_site_refinement_flags
_atom_site_disorder_assembly
_atom_site_disorder_group
Cu1A Cu 0.71287(4) 0.452116(14) 0.631081(19) 0.03178(17) Uani 1 1 d . . .
F1A F 0.9639(2) 0.38207(7) 0.76282(13) 0.0728(11) Uani 1 1 d . . .
F2A F 1.0249(2) 0.34527(8) 0.72849(10) 0.0766(12) Uani 1 1 d . . .
F3A F 0.9995(2) 0.33794(7) 0.80065(11) 0.0685(10) Uani 1 1 d . . .
F4A F 1.0989(2) 0.37046(7) 0.79019(11) 0.0614(9) Uani 1 1 d . . .
N1A N 0.6946(2) 0.48918(8) 0.66717(13) 0.0267(9) Uani 1 1 d . . .
N2A N 0.6883(2) 0.43112(9) 0.68731(13) 0.0275(9) Uani 1 1 d . . .
N3A N 0.6354(2) 0.44574(8) 0.56729(13) 0.0262(9) Uani 1 1 d . . .
N4A N 0.7990(2) 0.43862(8) 0.59762(12) 0.0255(9) Uani 1 1 d . . .
C1A C 0.6676(3) 0.48283(10) 0.70450(16) 0.0261(11) Uani 1 1 d . . .
C2A C 0.6370(3) 0.49897(10) 0.74218(15) 0.0243(11) Uani 1 1 d . . .
C3A C 0.6154(3) 0.52814(11) 0.75065(16) 0.0354(13) Uani 1 1 d . . .
H3A H 0.6198 0.5437 0.7290 0.042 Uiso 1 1 calc R . .
C4A C 0.5865(3) 0.53451(12) 0.79218(17) 0.0376(13) Uani 1 1 d . . .
H4A H 0.5726 0.5547 0.7981 0.045 Uiso 1 1 calc R . .
C5A C 0.5779(3) 0.51270(12) 0.82393(17) 0.0353(13) Uani 1 1 d . . .
H5A H 0.5575 0.5178 0.8511 0.042 Uiso 1 1 calc R . .
C6A C 0.5993(3) 0.48256(10) 0.81644(15) 0.0258(11) Uani 1 1 d . . .
C7A C 0.6273(3) 0.47631(10) 0.77566(15) 0.0239(11) Uani 1 1 d . . .
C8A C 0.5933(3) 0.45732(12) 0.84579(16) 0.0324(12) Uani 1 1 d . . .
H8A H 0.5748 0.4602 0.8742 0.039 Uiso 1 1 calc R . .
C9A C 0.6139(3) 0.42928(11) 0.83356(16) 0.0320(12) Uani 1 1 d . . .
H9A H 0.6101 0.4130 0.8541 0.038 Uiso 1 1 calc R . .
C10A C 0.6407(3) 0.42329(11) 0.79183(15) 0.0277(11) Uani 1 1 d . . .
H10A H 0.6541 0.4034 0.7841 0.033 Uiso 1 1 calc R . .
C11A C 0.6470(3) 0.44698(10) 0.76260(15) 0.0237(11) Uani 1 1 d . . .
C12A C 0.6696(3) 0.44976(10) 0.71726(16) 0.0252(11) Uani 1 1 d . . .
C13A C 0.6998(3) 0.51848(11) 0.64894(15) 0.0290(12) Uani 1 1 d . . .
C14A C 0.7700(3) 0.52533(13) 0.63119(18) 0.0428(14) Uani 1 1 d . . .
H14A H 0.8134 0.5109 0.6334 0.051 Uiso 1 1 calc R . .
C15A C 0.7770(3) 0.55298(12) 0.6103(2) 0.0475(15) Uani 1 1 d . . .
H15A H 0.8256 0.5573 0.5989 0.057 Uiso 1 1 calc R . .
C16A C 0.7150(3) 0.57442(12) 0.60583(17) 0.0404(14) Uani 1 1 d . . .
C17A C 0.6444(3) 0.56745(11) 0.62267(17) 0.0382(13) Uani 1 1 d . . .
H17A H 0.6009 0.5818 0.6198 0.046 Uiso 1 1 calc R . .
C18A C 0.6362(3) 0.53975(11) 0.64364(16) 0.0327(12) Uani 1 1 d . . .
H18A H 0.5869 0.5353 0.6544 0.039 Uiso 1 1 calc R . .
C19A C 0.7253(4) 0.60477(12) 0.5836(2) 0.0544(17) Uani 1 1 d . . .
H19A H 0.7551 0.6010 0.5576 0.065 Uiso 1 1 calc R . .
C20A C 0.7810(4) 0.62490(13) 0.6188(2) 0.0657(19) Uani 1 1 d . . .
H20A H 0.7533 0.6296 0.6446 0.099 Uiso 1 1 calc R . .
H20B H 0.7921 0.6436 0.6033 0.099 Uiso 1 1 calc R . .
H20C H 0.8335 0.6145 0.6312 0.099 Uiso 1 1 calc R . .
C21A C 0.6458(4) 0.62031(13) 0.5625(2) 0.072(2) Uani 1 1 d . . .
H21A H 0.6101 0.6066 0.5409 0.108 Uiso 1 1 calc R . .
H21B H 0.6577 0.6382 0.5454 0.108 Uiso 1 1 calc R . .
H21C H 0.6173 0.6263 0.5874 0.108 Uiso 1 1 calc R . .
C22A C 0.6918(3) 0.39948(11) 0.69719(16) 0.0289(12) Uani 1 1 d . . .
C23A C 0.7621(3) 0.38679(11) 0.72468(17) 0.0373(13) Uani 1 1 d . . .
H23A H 0.8073 0.3992 0.7391 0.045 Uiso 1 1 calc R . .
C24A C 0.7663(4) 0.35591(13) 0.73105(19) 0.0505(15) Uani 1 1 d . . .
H24A H 0.8153 0.3474 0.7495 0.061 Uiso 1 1 calc R . .
C25A C 0.7015(4) 0.33702(13) 0.7114(2) 0.0521(16) Uani 1 1 d . E .
C26A C 0.6317(4) 0.35047(13) 0.6842(2) 0.0545(16) Uani 1 1 d . . .
H26A H 0.5857 0.3382 0.6705 0.065 Uiso 1 1 calc R . .
C27A C 0.6273(3) 0.38118(11) 0.67652(19) 0.0395(13) Uani 1 1 d . . .
H27A H 0.5795 0.3897 0.6569 0.047 Uiso 1 1 calc R . .
C28A C 0.7109(5) 0.30316(14) 0.7169(3) 0.084(2) Uani 1 1 d D . .
H28A H 0.7695 0.2973 0.7310 0.100 Uiso 0.50 1 calc PR A 1
H28F H 0.6483 0.2999 0.7051 0.100 Uiso 0.50 1 d PR . .
C31A C 0.6757(3) 0.43337(10) 0.53841(15) 0.0225(11) Uani 1 1 d . . .
C32A C 0.6542(3) 0.42304(10) 0.48973(15) 0.0249(11) Uani 1 1 d . . .
C33A C 0.5823(3) 0.42111(10) 0.45537(16) 0.0319(12) Uani 1 1 d . . .
H33A H 0.5304 0.4274 0.4614 0.038 Uiso 1 1 calc R . .
C34A C 0.5883(3) 0.40961(12) 0.41134(17) 0.0394(13) Uani 1 1 d . . .
H34A H 0.5395 0.4088 0.3873 0.047 Uiso 1 1 calc R . .
C35A C 0.6614(3) 0.39949(11) 0.40170(17) 0.0372(13) Uani 1 1 d . . .
H35A H 0.6622 0.3918 0.3714 0.045 Uiso 1 1 calc R . .
C36A C 0.7358(3) 0.40040(10) 0.43631(16) 0.0283(11) Uani 1 1 d . . .
C37A C 0.7301(3) 0.41273(10) 0.47944(15) 0.0248(11) Uani 1 1 d . . .
C38A C 0.8153(3) 0.39056(11) 0.43120(18) 0.0375(13) Uani 1 1 d . . .
H38A H 0.8222 0.3820 0.4024 0.045 Uiso 1 1 calc R . .
C39A C 0.8825(3) 0.39334(11) 0.46792(17) 0.0355(13) Uani 1 1 d . . .
H39A H 0.9352 0.3865 0.4639 0.043 Uiso 1 1 calc R . .
C40A C 0.8759(3) 0.40609(10) 0.51142(16) 0.0307(12) Uani 1 1 d . . .
H40A H 0.9232 0.4077 0.5363 0.037 Uiso 1 1 calc R . .
C41A C 0.7999(3) 0.41603(10) 0.51665(15) 0.0246(11) Uani 1 1 d . . .
C42A C 0.7674(3) 0.42980(10) 0.55527(15) 0.0223(10) Uani 1 1 d . . .
C43A C 0.5485(3) 0.45140(10) 0.55601(15) 0.0235(11) Uani 1 1 d . . .
C44A C 0.5219(3) 0.48078(10) 0.55478(15) 0.0258(11) Uani 1 1 d . . .
H44A H 0.5614 0.4966 0.5606 0.031 Uiso 1 1 calc R . .
C45A C 0.4372(3) 0.48746(10) 0.54502(15) 0.0277(11) Uani 1 1 d . . .
H45A H 0.4197 0.5079 0.5433 0.033 Uiso 1 1 calc R . .
C46A C 0.3775(3) 0.46446(10) 0.53776(14) 0.0235(11) Uani 1 1 d . . .
C47A C 0.4059(3) 0.43498(11) 0.54034(17) 0.0331(12) Uani 1 1 d . . .
H47A H 0.3667 0.4190 0.5360 0.040 Uiso 1 1 calc R . .
C48A C 0.4901(3) 0.42822(11) 0.54918(17) 0.0338(12) Uani 1 1 d . . .
H48A H 0.5079 0.4078 0.5506 0.041 Uiso 1 1 calc R . .
C49A C 0.2851(3) 0.47046(11) 0.52969(16) 0.0299(12) Uani 1 1 d . . .
H49A H 0.2563 0.4527 0.5123 0.036 Uiso 1 1 calc R . .
C50A C 0.2583(3) 0.49800(14) 0.4998(2) 0.0642(19) Uani 1 1 d . . .
H50A H 0.1975 0.4987 0.4912 0.096 Uiso 1 1 calc R . .
H50B H 0.2810 0.4970 0.4713 0.096 Uiso 1 1 calc R . .
H50C H 0.2790 0.5162 0.5175 0.096 Uiso 1 1 calc R . .
C51A C 0.2588(4) 0.47188(17) 0.5759(2) 0.074(2) Uani 1 1 d . . .
H51A H 0.2743 0.4531 0.5931 0.111 Uiso 1 1 calc R . .
H51B H 0.1985 0.4746 0.5705 0.111 Uiso 1 1 calc R . .
H51C H 0.2866 0.4889 0.5942 0.111 Uiso 1 1 calc R . .
C52A C 0.8864(3) 0.43873(10) 0.61522(15) 0.0253(11) Uani 1 1 d . . .
C53A C 0.9173(3) 0.42315(11) 0.65628(16) 0.0314(12) Uani 1 1 d . . .
H53A H 0.8805 0.4125 0.6716 0.038 Uiso 1 1 calc R . .
C54A C 1.0021(3) 0.42316(12) 0.67505(17) 0.0394(13) Uani 1 1 d . . .
H54A H 1.0232 0.4118 0.7026 0.047 Uiso 1 1 calc R . .
C55A C 1.0561(3) 0.43941(12) 0.65415(17) 0.0352(13) Uani 1 1 d . . .
C56A C 1.0233(3) 0.45523(12) 0.61320(18) 0.0394(13) Uani 1 1 d . . .
H56A H 1.0595 0.4664 0.5982 0.047 Uiso 1 1 calc R . .
C57A C 0.9389(3) 0.45494(11) 0.59403(17) 0.0348(13) Uani 1 1 d . . .
H57A H 0.9175 0.4660 0.5662 0.042 Uiso 1 1 calc R . .
C58A C 1.1489(3) 0.43979(14) 0.67461(19) 0.0518(16) Uani 1 1 d . . .
H58A H 1.1745 0.4555 0.6575 0.062 Uiso 1 1 calc R . .
C59A C 1.1876(4) 0.41008(17) 0.6673(2) 0.086(2) Uani 1 1 d . . .
H59A H 1.1657 0.3945 0.6851 0.129 Uiso 1 1 calc R . .
H59B H 1.2480 0.4114 0.6780 0.129 Uiso 1 1 calc R . .
H59C H 1.1743 0.4050 0.6339 0.129 Uiso 1 1 calc R . .
C60A C 1.1683(3) 0.44804(16) 0.7265(2) 0.073(2) Uani 1 1 d . . .
H60A H 1.1457 0.4325 0.7443 0.109 Uiso 1 1 calc R . .
H60B H 1.1429 0.4675 0.7309 0.109 Uiso 1 1 calc R . .
H60C H 1.2286 0.4494 0.7378 0.109 Uiso 1 1 calc R . .
B1A B 1.0206(5) 0.35917(14) 0.7709(2) 0.0475(18) Uani 1 1 d . . .
Cu1B Cu 0.85634(4) 0.300624(14) 0.391355(19) 0.03161(17) Uani 1 1 d . . .
F1B F 0.1063(3) 0.42758(9) 0.52060(19) 0.1201(17) Uani 1 1 d . . .
F2B F 0.0968(2) 0.39107(8) 0.46563(13) 0.0759(11) Uani 1 1 d . . .
F3B F 0.0904(3) 0.37966(10) 0.53943(15) 0.1155(18) Uani 1 1 d . . .
F4B F 0.2106(2) 0.39565(9) 0.52327(12) 0.0755(11) Uani 1 1 d . . .
N1B N 0.7698(2) 0.31153(8) 0.42685(13) 0.0264(9) Uani 1 1 d . . .
N2B N 0.9311(2) 0.30220(8) 0.45608(12) 0.0266(9) Uani 1 1 d . . .
N3B N 0.8905(2) 0.32338(8) 0.33976(13) 0.0267(9) Uani 1 1 d . . .
N4B N 0.8665(2) 0.26514(9) 0.34914(13) 0.0278(9) Uani 1 1 d . . .
C1B C 0.8009(3) 0.31883(10) 0.46983(15) 0.0256(11) Uani 1 1 d . . .
C2B C 0.7697(3) 0.33080(10) 0.50959(15) 0.0282(11) Uani 1 1 d . . .
C3B C 0.6946(3) 0.34122(11) 0.51646(16) 0.0324(12) Uani 1 1 d . . .
H3B H 0.6466 0.3405 0.4918 0.039 Uiso 1 1 calc R . .
C4B C 0.6900(3) 0.35301(12) 0.56105(18) 0.0420(14) Uani 1 1 d . . .
H4B H 0.6380 0.3601 0.5660 0.050 Uiso 1 1 calc R . .
C5B C 0.7579(3) 0.35456(11) 0.59714(17) 0.0383(13) Uani 1 1 d . . .
H5B H 0.7521 0.3627 0.6264 0.046 Uiso 1 1 calc R . .
C6B C 0.8362(3) 0.34424(11) 0.59170(16) 0.0337(12) Uani 1 1 d . . .
C7B C 0.8405(3) 0.33311(10) 0.54709(15) 0.0272(11) Uani 1 1 d . . .
C8B C 0.9124(3) 0.34496(11) 0.62528(17) 0.0373(13) Uani 1 1 d . . .
H8B H 0.9133 0.3522 0.6560 0.045 Uiso 1 1 calc R . .
C9B C 0.9850(3) 0.33517(11) 0.61364(16) 0.0371(13) Uani 1 1 d . . .
H9B H 1.0348 0.3355 0.6370 0.045 Uiso 1 1 calc R . .
C10B C 0.9885(3) 0.32472(11) 0.56854(15) 0.0314(12) Uani 1 1 d . . .
H10B H 1.0397 0.3187 0.5613 0.038 Uiso 1 1 calc R . .
C11B C 0.9158(3) 0.32336(10) 0.53527(15) 0.0274(11) Uani 1 1 d . . .
C12B C 0.8935(3) 0.31410(10) 0.48579(15) 0.0247(11) Uani 1 1 d . . .
C13B C 0.6817(3) 0.30908(10) 0.40900(15) 0.0244(11) Uani 1 1 d . . .
C14B C 0.6326(3) 0.29196(12) 0.43177(17) 0.0379(13) Uani 1 1 d . . .
H14B H 0.6553 0.2840 0.4619 0.046 Uiso 1 1 calc R . .
C15B C 0.5499(3) 0.28626(13) 0.41090(18) 0.0456(15) Uani 1 1 d . . .
H15B H 0.5169 0.2741 0.4267 0.055 Uiso 1 1 calc R . .
C16B C 0.5152(3) 0.29824(13) 0.36700(19) 0.0438(14) Uani 1 1 d . . .
C17B C 0.5654(3) 0.31588(13) 0.34568(18) 0.0502(16) Uani 1 1 d . . .
H17B H 0.5420 0.3251 0.3166 0.060 Uiso 1 1 calc R . .
C18B C 0.6489(3) 0.32068(11) 0.36503(17) 0.0392(13) Uani 1 1 d . . .
H18B H 0.6829 0.3317 0.3484 0.047 Uiso 1 1 calc R . .
C19B C 0.4254(3) 0.29212(18) 0.3451(2) 0.073(2) Uani 1 1 d . . .
H19B H 0.4127 0.2728 0.3598 0.088 Uiso 1 1 calc R . .
C20B C 0.3692(4) 0.3136(2) 0.3584(3) 0.118(4) Uani 1 1 d . . .
H20D H 0.3796 0.3335 0.3465 0.178 Uiso 1 1 calc R . .
H20E H 0.3779 0.3143 0.3927 0.178 Uiso 1 1 calc R . .
H20F H 0.3118 0.3075 0.3452 0.178 Uiso 1 1 calc R . .
C21B C 0.4115(3) 0.28513(14) 0.2935(2) 0.0618(18) Uani 1 1 d . . .
H21D H 0.3541 0.2784 0.2822 0.093 Uiso 1 1 calc R . .
H21E H 0.4498 0.2692 0.2883 0.093 Uiso 1 1 calc R . .
H21F H 0.4215 0.3033 0.2763 0.093 Uiso 1 1 calc R . .
C22B C 1.0183(3) 0.29544(11) 0.46584(15) 0.0257(11) Uani 1 1 d . . .
C23B C 1.0779(3) 0.31798(11) 0.47462(16) 0.0344(12) Uani 1 1 d . . .
H23B H 1.0622 0.3384 0.4769 0.041 Uiso 1 1 calc R . .
C24B C 1.1608(3) 0.31002(12) 0.48002(17) 0.0412(14) Uani 1 1 d . . .
H24B H 1.2016 0.3255 0.4854 0.049 Uiso 1 1 calc R . .
C25B C 1.1865(3) 0.28043(12) 0.47784(16) 0.0333(12) Uani 1 1 d . . .
C26B C 1.1252(3) 0.25843(11) 0.46979(16) 0.0326(12) Uani 1 1 d . . .
H26B H 1.1409 0.2379 0.4692 0.039 Uiso 1 1 calc R . .
C27B C 1.0418(3) 0.26583(11) 0.46267(15) 0.0285(12) Uani 1 1 d . . .
H27B H 1.0007 0.2505 0.4556 0.034 Uiso 1 1 calc R . .
C28B C 1.2780(3) 0.27275(13) 0.48428(19) 0.0455(15) Uani 1 1 d . . .
H28B H 1.3091 0.2920 0.4834 0.055 Uiso 1 1 calc R . .
C29B C 1.3103(4) 0.25812(16) 0.5310(2) 0.078(2) Uani 1 1 d . . .
H29D H 1.3041 0.2720 0.5561 0.117 Uiso 1 1 calc R . .
H29E H 1.3691 0.2531 0.5339 0.117 Uiso 1 1 calc R . .
H29F H 1.2787 0.2397 0.5334 0.117 Uiso 1 1 calc R . .
C30B C 1.2969(4) 0.2523(2) 0.4458(3) 0.135(4) Uani 1 1 d . . .
H30D H 1.3566 0.2482 0.4517 0.202 Uiso 1 1 calc R . .
H30E H 1.2796 0.2623 0.4153 0.202 Uiso 1 1 calc R . .
H30F H 1.2664 0.2334 0.4456 0.202 Uiso 1 1 calc R . .
C31B C 0.9034(3) 0.30611(10) 0.30686(15) 0.0241(11) Uani 1 1 d . . .
C32B C 0.9274(3) 0.31111(11) 0.26194(15) 0.0273(11) Uani 1 1 d . . .
C33B C 0.9431(3) 0.33613(11) 0.23704(16) 0.0307(12) Uani 1 1 d . . .
H33B H 0.9373 0.3559 0.2485 0.037 Uiso 1 1 calc R . .
C34B C 0.9681(3) 0.33161(12) 0.19381(17) 0.0357(13) Uani 1 1 d . . .
H34B H 0.9772 0.3487 0.1759 0.043 Uiso 1 1 calc R . .
C35B C 0.9796(3) 0.30361(12) 0.17708(16) 0.0345(13) Uani 1 1 d . . .
H35B H 0.9973 0.3016 0.1483 0.041 Uiso 1 1 calc R . .
C36B C 0.9655(3) 0.27757(11) 0.20187(16) 0.0312(12) Uani 1 1 d . . .
C37B C 0.9389(3) 0.28224(10) 0.24425(15) 0.0250(11) Uani 1 1 d . . .
C38B C 0.9757(3) 0.24720(12) 0.18902(17) 0.0394(13) Uani 1 1 d . . .
H38B H 0.9932 0.2429 0.1607 0.047 Uiso 1 1 calc R . .
C39B C 0.9607(3) 0.22445(12) 0.21664(18) 0.0399(13) Uani 1 1 d . . .
H39B H 0.9695 0.2044 0.2076 0.048 Uiso 1 1 calc R . .
C40B C 0.9322(3) 0.22926(11) 0.25867(17) 0.0363(13) Uani 1 1 d . . .
H40B H 0.9207 0.2126 0.2767 0.044 Uiso 1 1 calc R . .
C41B C 0.9214(3) 0.25813(11) 0.27311(15) 0.0273(11) Uani 1 1 d . . .
C42B C 0.8955(3) 0.27302(10) 0.31320(15) 0.0234(11) Uani 1 1 d . . .
C43B C 0.8960(3) 0.35559(11) 0.33561(16) 0.0302(12) Uani 1 1 d . . .
C44B C 0.9609(3) 0.37076(11) 0.36330(18) 0.0380(13) Uani 1 1 d . . .
H44B H 1.0037 0.3602 0.3839 0.046 Uiso 1 1 calc R . .
C45B C 0.9626(4) 0.40224(13) 0.3604(2) 0.0515(16) Uani 1 1 d . . .
H45B H 1.0085 0.4126 0.3787 0.062 Uiso 1 1 calc R . .
C46B C 0.9014(4) 0.41890(13) 0.3324(2) 0.0586(18) Uani 1 1 d . F .
C47B C 0.8366(4) 0.40315(14) 0.3054(2) 0.0589(17) Uani 1 1 d . . .
H47B H 0.7937 0.4139 0.2851 0.071 Uiso 1 1 calc R . .
C48B C 0.8322(3) 0.37181(12) 0.30699(18) 0.0450(14) Uani 1 1 d . . .
H48B H 0.7861 0.3615 0.2887 0.054 Uiso 1 1 calc R . .
C49B C 0.9001(6) 0.45228(15) 0.3339(3) 0.101(3) Uani 1 1 d D . .
H49B H 0.8690 0.4584 0.3021 0.122 Uiso 0.50 1 calc PR B 1
H49F H 0.8458 0.4518 0.3078 0.122 Uiso 0.50 1 d PR . .
C51B C 0.8504(4) 0.46408(14) 0.3664(3) 0.088(2) Uani 1 1 d . F .
H51D H 0.8782 0.4594 0.3987 0.133 Uiso 1 1 calc R . .
H51E H 0.7953 0.4547 0.3595 0.133 Uiso 1 1 calc R . .
H51F H 0.8446 0.4860 0.3625 0.133 Uiso 1 1 calc R . .
C52B C 0.8531(3) 0.23540(11) 0.36340(16) 0.0317(12) Uani 1 1 d . . .
C53B C 0.9080(3) 0.21179(11) 0.36368(17) 0.0373(13) Uani 1 1 d . . .
H53B H 0.9572 0.2146 0.3520 0.045 Uiso 1 1 calc R . .
C54B C 0.8907(4) 0.18434(13) 0.38094(19) 0.0492(15) Uani 1 1 d . . .
H54B H 0.9282 0.1682 0.3802 0.059 Uiso 1 1 calc R . .
C55B C 0.8206(4) 0.17908(13) 0.39939(18) 0.0459(15) Uani 1 1 d . . .
C56B C 0.7679(4) 0.20309(14) 0.3992(2) 0.0595(17) Uani 1 1 d . . .
H56B H 0.7191 0.2004 0.4112 0.071 Uiso 1 1 calc R . .
C57B C 0.7830(4) 0.23058(13) 0.3824(2) 0.0489(15) Uani 1 1 d . . .
H57B H 0.7455 0.2467 0.3835 0.059 Uiso 1 1 calc R . .
C58B C 0.8040(4) 0.14831(14) 0.4182(2) 0.0667(19) Uani 1 1 d . . .
H58B H 0.7732 0.1519 0.4439 0.080 Uiso 1 1 calc R . .
C59B C 0.7442(5) 0.13075(15) 0.3795(3) 0.099(3) Uani 1 1 d . . .
H59D H 0.6920 0.1419 0.3702 0.149 Uiso 1 1 calc R . .
H59E H 0.7328 0.1109 0.3914 0.149 Uiso 1 1 calc R . .
H59F H 0.7698 0.1283 0.3523 0.149 Uiso 1 1 calc R . .
C60B C 0.8790(5) 0.13004(14) 0.4391(2) 0.078(2) Uani 1 1 d . . .
H60D H 0.9084 0.1243 0.4145 0.117 Uiso 1 1 calc R . .
H60E H 0.8618 0.1118 0.4535 0.117 Uiso 1 1 calc R . .
H60F H 0.9160 0.1420 0.4630 0.117 Uiso 1 1 calc R . .
B1B B 0.1262(5) 0.39849(17) 0.5121(3) 0.057(2) Uani 1 1 d . . .
Cu1C Cu 0.23217(4) 0.201599(13) 0.632637(19) 0.03071(17) Uani 1 1 d . . .
F1C F 0.4696(2) 0.08970(7) 0.80292(11) 0.0628(9) Uani 1 1 d . . .
F2C F 0.4423(2) 0.13728(8) 0.77434(14) 0.0846(13) Uani 1 1 d . . .
F3C F 0.4825(3) 0.10154(8) 0.72959(11) 0.0953(15) Uani 1 1 d . . .
F4C F 0.57375(19) 0.12043(7) 0.79114(11) 0.0559(9) Uani 1 1 d . . .
N1C N 0.2343(2) 0.24014(8) 0.66893(13) 0.0262(9) Uani 1 1 d . . .
N2C N 0.2005(2) 0.18439(8) 0.69020(12) 0.0243(9) Uani 1 1 d . . .
N3C N 0.3181(2) 0.18477(8) 0.60018(13) 0.0274(9) Uani 1 1 d . . .
N4C N 0.1569(2) 0.19448(8) 0.56947(12) 0.0255(9) Uani 1 1 d . . .
C1C C 0.2078(3) 0.23676(10) 0.70699(16) 0.0247(11) Uani 1 1 d . . .
C2C C 0.1919(3) 0.25650(11) 0.74392(15) 0.0270(11) Uani 1 1 d . . .
C3C C 0.1956(3) 0.28686(11) 0.75254(18) 0.0378(13) Uani 1 1 d . . .
H3C H 0.2134 0.3003 0.7313 0.045 Uiso 1 1 calc R . .
C4C C 0.1725(3) 0.29798(12) 0.7933(2) 0.0458(15) Uani 1 1 d . . .
H4C H 0.1750 0.3191 0.7991 0.055 Uiso 1 1 calc R . .
C5C C 0.1467(3) 0.27931(13) 0.8247(2) 0.0468(15) Uani 1 1 d . . .
H5C H 0.1315 0.2876 0.8517 0.056 Uiso 1 1 calc R . .
C6C C 0.1424(3) 0.24774(12) 0.81769(17) 0.0345(13) Uani 1 1 d . . .
C7C C 0.1650(3) 0.23742(11) 0.77729(16) 0.0275(12) Uani 1 1 d . . .
C8C C 0.1162(3) 0.22587(13) 0.84652(17) 0.0373(13) Uani 1 1 d . . .
H8C H 0.0995 0.2320 0.8744 0.045 Uiso 1 1 calc R . .
C9C C 0.1144(3) 0.19598(13) 0.83497(16) 0.0355(13) Uani 1 1 d . . .
H9C H 0.0963 0.1818 0.8552 0.043 Uiso 1 1 calc R . .
C10C C 0.1384(3) 0.18542(11) 0.79407(16) 0.0292(12) Uani 1 1 d . . .
H10C H 0.1370 0.1645 0.7869 0.035 Uiso 1 1 calc R . .
C11C C 0.1641(3) 0.20619(10) 0.76474(15) 0.0250(11) Uani 1 1 d . . .
C12C C 0.1907(3) 0.20516(10) 0.71987(15) 0.0238(11) Uani 1 1 d . . .
C13C C 0.2587(3) 0.26940(11) 0.65495(16) 0.0311(12) Uani 1 1 d . . .
C14C C 0.2022(3) 0.29085(11) 0.63473(18) 0.0377(13) Uani 1 1 d . . .
H14C H 0.1444 0.2873 0.6317 0.045 Uiso 1 1 calc R . .
C15C C 0.2295(3) 0.31752(12) 0.61878(18) 0.0428(14) Uani 1 1 d . . .
H15C H 0.1897 0.3320 0.6045 0.051 Uiso 1 1 calc R . .
C16C C 0.3114(3) 0.32355(12) 0.6230(2) 0.0511(16) Uani 1 1 d . . .
C17C C 0.3685(4) 0.30197(13) 0.6445(2) 0.068(2) Uani 1 1 d . . .
H17C H 0.4263 0.3061 0.6489 0.082 Uiso 1 1 calc R . .
C18C C 0.3431(3) 0.27494(13) 0.6595(2) 0.0541(17) Uani 1 1 d . . .
H18C H 0.3828 0.2602 0.6729 0.065 Uiso 1 1 calc R . .
C19C C 0.3416(4) 0.35277(13) 0.6043(2) 0.0613(19) Uani 1 1 d . . .
H19C H 0.2913 0.3641 0.5879 0.074 Uiso 1 1 calc R . .
C20C C 0.3870(4) 0.37255(13) 0.6431(2) 0.069(2) Uani 1 1 d . . .
H20G H 0.3534 0.3750 0.6669 0.104 Uiso 1 1 calc R . .
H20H H 0.3969 0.3923 0.6303 0.104 Uiso 1 1 calc R . .
H20I H 0.4403 0.3632 0.6573 0.104 Uiso 1 1 calc R . .
C21C C 0.3940(5) 0.34664(14) 0.5685(2) 0.084(2) Uani 1 1 d . . .
H21G H 0.4126 0.3658 0.5575 0.126 Uiso 1 1 calc R . .
H21H H 0.3609 0.3356 0.5420 0.126 Uiso 1 1 calc R . .
H21I H 0.4425 0.3346 0.5829 0.126 Uiso 1 1 calc R . .
C22C C 0.1940(3) 0.15298(10) 0.70030(15) 0.0253(11) Uani 1 1 d . . .
C23C C 0.2464(3) 0.13951(11) 0.73776(17) 0.0380(13) Uani 1 1 d . . .
H23C H 0.2866 0.1511 0.7584 0.046 Uiso 1 1 calc R . .
C24C C 0.2397(3) 0.10894(11) 0.74487(18) 0.0413(14) Uani 1 1 d . . .
H24C H 0.2763 0.0997 0.7705 0.050 Uiso 1 1 calc R . .
C25C C 0.1813(3) 0.09129(11) 0.71573(18) 0.0351(13) Uani 1 1 d . . .
C26C C 0.1304(3) 0.10514(11) 0.67798(18) 0.0364(13) Uani 1 1 d . . .
H26C H 0.0898 0.0935 0.6576 0.044 Uiso 1 1 calc R . .
C27C C 0.1370(3) 0.13567(11) 0.66902(16) 0.0317(12) Uani 1 1 d . . .
H27C H 0.1033 0.1446 0.6420 0.038 Uiso 1 1 calc R . .
C28C C 0.1735(4) 0.05823(11) 0.7255(2) 0.0530(16) Uani 1 1 d . . .
H28C H 0.2225 0.0528 0.7507 0.064 Uiso 1 1 calc R . .
C29C C 0.0967(5) 0.05195(15) 0.7448(3) 0.096(3) Uani 1 1 d . . .
H29G H 0.0964 0.0651 0.7717 0.143 Uiso 1 1 calc R . .
H29H H 0.0970 0.0309 0.7547 0.143 Uiso 1 1 calc R . .
H29I H 0.0470 0.0558 0.7205 0.143 Uiso 1 1 calc R . .
C30C C 0.1777(4) 0.03849(13) 0.6831(2) 0.072(2) Uani 1 1 d . . .
H30G H 0.1267 0.0411 0.6592 0.108 Uiso 1 1 calc R . .
H30H H 0.1832 0.0173 0.6928 0.108 Uiso 1 1 calc R . .
H30I H 0.2257 0.0444 0.6702 0.108 Uiso 1 1 calc R . .
C31C C 0.2875(3) 0.17703(10) 0.55765(16) 0.0274(11) Uani 1 1 d . . .
C32C C 0.3195(3) 0.16306(10) 0.51870(16) 0.0282(11) Uani 1 1 d . . .
C33C C 0.3946(3) 0.15254(11) 0.51273(18) 0.0411(14) Uani 1 1 d . . .
H33C H 0.4422 0.1534 0.5376 0.049 Uiso 1 1 calc R . .
C34C C 0.3996(4) 0.14042(12) 0.4685(2) 0.0527(16) Uani 1 1 d . . .
H34C H 0.4517 0.1332 0.4640 0.063 Uiso 1 1 calc R . .
C35C C 0.3328(4) 0.13860(12) 0.4323(2) 0.0489(15) Uani 1 1 d . . .
H35C H 0.3393 0.1305 0.4031 0.059 Uiso 1 1 calc R . .
C36C C 0.2534(3) 0.14861(11) 0.43751(17) 0.0364(13) Uani 1 1 d . . .
C37C C 0.2488(3) 0.16047(10) 0.48102(16) 0.0295(12) Uani 1 1 d . . .
C38C C 0.1791(4) 0.14860(12) 0.40261(17) 0.0466(15) Uani 1 1 d . . .
H38C H 0.1794 0.1412 0.3721 0.056 Uiso 1 1 calc R . .
C39C C 0.1073(4) 0.15916(12) 0.41277(17) 0.0424(14) Uani 1 1 d . . .
H39C H 0.0584 0.1590 0.3888 0.051 Uiso 1 1 calc R . .
C40C C 0.1021(3) 0.17033(11) 0.45738(17) 0.0371(13) Uani 1 1 d . . .
H40C H 0.0507 0.1772 0.4635 0.045 Uiso 1 1 calc R . .
C41C C 0.1737(3) 0.17107(10) 0.49197(15) 0.0261(11) Uani 1 1 d . . .
C42C C 0.1950(3) 0.18153(10) 0.54069(15) 0.0240(11) Uani 1 1 d . . .
C43C C 0.4044(3) 0.18423(11) 0.62067(17) 0.0342(12) Uani 1 1 d . G .
C44C C 0.4295(3) 0.17270(11) 0.66552(16) 0.0358(13) Uani 1 1 d . . .
H44C H 0.3892 0.1654 0.6818 0.043 Uiso 1 1 calc R . .
C45C C 0.5118(3) 0.17181(14) 0.68645(18) 0.0528(16) Uani 1 1 d . G .
H45C H 0.5280 0.1630 0.7167 0.063 Uiso 1 1 calc R . .
C46C C 0.5707(3) 0.18310(19) 0.6652(2) 0.083(2) Uani 1 1 d D . .
C47C C 0.5463(4) 0.19599(19) 0.6207(2) 0.100(3) Uani 1 1 d . G .
H47C H 0.5869 0.2044 0.6056 0.120 Uiso 1 1 calc R . .
C48C C 0.4639(3) 0.19658(14) 0.59861(19) 0.0570(18) Uani 1 1 d . . .
H48C H 0.4477 0.2054 0.5684 0.068 Uiso 1 1 calc R G .
C52C C 0.0700(3) 0.20007(10) 0.55992(14) 0.0201(10) Uani 1 1 d . . .
C53C C 0.0431(3) 0.22853(11) 0.56584(15) 0.0278(11) Uani 1 1 d . . .
H53C H 0.0827 0.2442 0.5745 0.033 Uiso 1 1 calc R . .
C54C C -0.0406(3) 0.23503(11) 0.55942(16) 0.0299(12) Uani 1 1 d . . .
H54C H -0.0579 0.2553 0.5617 0.036 Uiso 1 1 calc R . .
C55C C -0.0999(3) 0.21241(11) 0.54964(16) 0.0303(12) Uani 1 1 d . . .
C56C C -0.0726(3) 0.18329(12) 0.54452(16) 0.0345(13) Uani 1 1 d . . .
H56C H -0.1119 0.1674 0.5377 0.041 Uiso 1 1 calc R . .
C57C C 0.0112(3) 0.17696(11) 0.54916(16) 0.0319(12) Uani 1 1 d . . .
H57C H 0.0288 0.1569 0.5450 0.038 Uiso 1 1 calc R . .
C58C C -0.1921(3) 0.21807(13) 0.54583(19) 0.0456(15) Uani 1 1 d . . .
H58C H -0.2215 0.2005 0.5282 0.055 Uiso 1 1 calc R . .
C59C C -0.2237(4) 0.24501(17) 0.5185(3) 0.106(3) Uani 1 1 d . . .
H59G H -0.2836 0.2468 0.5167 0.159 Uiso 1 1 calc R . .
H59H H -0.2130 0.2432 0.4868 0.159 Uiso 1 1 calc R . .
H59I H -0.1954 0.2629 0.5337 0.159 Uiso 1 1 calc R . .
C60C C -0.2138(4) 0.2175(2) 0.5932(3) 0.111(3) Uani 1 1 d . . .
H60G H -0.1831 0.2334 0.6128 0.167 Uiso 1 1 calc R . .
H60H H -0.1989 0.1978 0.6079 0.167 Uiso 1 1 calc R . .
H60I H -0.2736 0.2208 0.5898 0.167 Uiso 1 1 calc R . .
B1C B 0.4918(5) 0.11226(15) 0.7750(2) 0.0507(19) Uani 1 1 d . . .
Cu1D Cu 0.35003(4) 0.042977(16) 0.38900(2) 0.04261(19) Uani 1 1 d . . .
F1D F 0.6421(5) 0.17197(15) 0.5135(3) 0.246(4) Uani 1 1 d . . .
F2D F 0.6014(3) 0.12879(12) 0.53250(17) 0.1200(17) Uani 1 1 d . . .
F3D F 0.6062(3) 0.13752(11) 0.45865(16) 0.1140(16) Uani 1 1 d . . .
F4D F 0.7217(3) 0.1341(2) 0.51141(18) 0.202(4) Uani 1 1 d . . .
N1D N 0.2661(2) 0.05845(10) 0.42415(14) 0.0392(11) Uani 1 1 d . . .
N2D N 0.4265(2) 0.04843(9) 0.45135(13) 0.0309(10) Uani 1 1 d . . .
N3D N 0.3264(2) 0.00712(9) 0.34649(14) 0.0360(10) Uani 1 1 d . . .
N4D N 0.3793(2) 0.06227(9) 0.33216(13) 0.0318(10) Uani 1 1 d . . .
C1D C 0.2988(3) 0.06594(11) 0.46663(16) 0.0320(12) Uani 1 1 d . . .
C2D C 0.2694(3) 0.07834(11) 0.50639(17) 0.0356(13) Uani 1 1 d . . .
C3D C 0.1946(4) 0.08780(13) 0.5157(2) 0.0507(16) Uani 1 1 d . . .
H3D H 0.1454 0.0863 0.4921 0.061 Uiso 1 1 calc R . .
C4D C 0.1907(4) 0.09943(14) 0.5593(2) 0.0643(19) Uani 1 1 d . . .
H4D H 0.1385 0.1055 0.5652 0.077 Uiso 1 1 calc R . .
C5D C 0.2610(4) 0.10233(13) 0.5944(2) 0.0571(17) Uani 1 1 d . . .
H5D H 0.2560 0.1101 0.6240 0.069 Uiso 1 1 calc R . .
C6D C 0.3402(4) 0.09397(11) 0.58724(17) 0.0424(14) Uani 1 1 d . . .
C7D C 0.3409(3) 0.08201(11) 0.54246(17) 0.0358(13) Uani 1 1 d . . .
C8D C 0.4171(4) 0.09638(11) 0.61856(18) 0.0493(16) Uani 1 1 d . . .
H8D H 0.4191 0.1038 0.6493 0.059 Uiso 1 1 calc R . .
C9D C 0.4895(4) 0.08819(12) 0.60551(18) 0.0456(15) Uani 1 1 d . . .
H9D H 0.5406 0.0904 0.6274 0.055 Uiso 1 1 calc R . .
C10D C 0.4903(3) 0.07675(11) 0.56113(16) 0.0409(14) Uani 1 1 d . . .
H10D H 0.5413 0.0715 0.5529 0.049 Uiso 1 1 calc R . .
C11D C 0.4158(3) 0.07314(11) 0.52913(16) 0.0332(12) Uani 1 1 d . . .
C12D C 0.3905(3) 0.06184(10) 0.48047(16) 0.0292(12) Uani 1 1 d . . .
C13D C 0.1786(3) 0.05718(13) 0.40464(17) 0.0417(14) Uani 1 1 d . . .
C14D C 0.1498(3) 0.07035(12) 0.36100(19) 0.0493(15) Uani 1 1 d . . .
H14D H 0.1865 0.0816 0.3464 0.059 Uiso 1 1 calc R . .
C15D C 0.0670(4) 0.06686(13) 0.3391(2) 0.0557(17) Uani 1 1 d . . .
H15D H 0.0467 0.0773 0.3106 0.067 Uiso 1 1 calc R . .
C16D C 0.0130(3) 0.04887(14) 0.35703(19) 0.0489(15) Uani 1 1 d . . .
C17D C 0.0437(4) 0.03671(19) 0.4001(2) 0.095(3) Uani 1 1 d . . .
H17D H 0.0078 0.0247 0.4141 0.115 Uiso 1 1 calc R . .
C18D C 0.1260(4) 0.04112(18) 0.4246(2) 0.090(3) Uani 1 1 d . . .
H18D H 0.1442 0.0328 0.4550 0.108 Uiso 1 1 calc R . .
C19D C -0.0752(4) 0.04397(16) 0.3326(2) 0.0630(18) Uani 1 1 d . . .
H19D H -0.0952 0.0253 0.3458 0.076 Uiso 1 1 calc R . .
C20D C -0.1278(4) 0.06970(18) 0.3430(2) 0.096(3) Uani 1 1 d . . .
H20J H -0.1253 0.0707 0.3768 0.143 Uiso 1 1 calc R . .
H20K H -0.1855 0.0666 0.3265 0.143 Uiso 1 1 calc R . .
H20L H -0.1070 0.0886 0.3324 0.143 Uiso 1 1 calc R . .
C21D C -0.0857(4) 0.03954(13) 0.28037(19) 0.0610(18) Uani 1 1 d . . .
H21J H -0.0725 0.0584 0.2659 0.091 Uiso 1 1 calc R . .
H21K H -0.1433 0.0338 0.2670 0.091 Uiso 1 1 calc R . .
H21L H -0.0482 0.0236 0.2743 0.091 Uiso 1 1 calc R . .
C22D C 0.5131(3) 0.04167(11) 0.45931(15) 0.0300(12) Uani 1 1 d . . .
C23D C 0.5745(3) 0.06390(13) 0.46932(16) 0.0388(13) Uani 1 1 d . . .
H23D H 0.5600 0.0842 0.4741 0.047 Uiso 1 1 calc R . .
C24D C 0.6572(3) 0.05588(14) 0.47213(17) 0.0455(15) Uani 1 1 d . . .
H24D H 0.6987 0.0711 0.4782 0.055 Uiso 1 1 calc R . .
C25D C 0.6807(3) 0.02637(15) 0.46631(18) 0.0507(16) Uani 1 1 d . H .
C26D C 0.6193(3) 0.00470(13) 0.45747(17) 0.0429(14) Uani 1 1 d . . .
H26D H 0.6342 -0.0158 0.4545 0.051 Uiso 1 1 calc R . .
C27D C 0.5367(3) 0.01219(12) 0.45292(15) 0.0359(13) Uani 1 1 d . . .
H27D H 0.4954 -0.0030 0.4453 0.043 Uiso 1 1 calc R . .
C28D C 0.7707(4) 0.0168(2) 0.4675(2) 0.093(3) Uani 1 1 d D . .
H28D H 0.7763 0.0003 0.4913 0.112 Uiso 0.50 1 calc PR C 1
H28E H 0.7654 -0.0044 0.4756 0.112 Uiso 0.50 1 d PR . .
C31D C 0.3515(3) 0.01159(11) 0.30777(16) 0.0290(12) Uani 1 1 d . . .
C32D C 0.3609(3) -0.00714(11) 0.26785(17) 0.0324(12) Uani 1 1 d . . .
C33D C 0.3502(3) -0.03713(12) 0.25694(19) 0.0450(14) Uani 1 1 d . . .
H33D H 0.3287 -0.0505 0.2769 0.054 Uiso 1 1 calc R . .
C34D C 0.3716(4) -0.04767(14) 0.2156(2) 0.0561(17) Uani 1 1 d . . .
H34D H 0.3648 -0.0684 0.2078 0.067 Uiso 1 1 calc R . .
C35D C 0.4019(3) -0.02872(15) 0.1864(2) 0.0547(17) Uani 1 1 d . . .
H35D H 0.4140 -0.0366 0.1583 0.066 Uiso 1 1 calc R . .
C36D C 0.4160(3) 0.00229(14) 0.19642(17) 0.0414(14) Uani 1 1 d . . .
C37D C 0.3937(3) 0.01215(11) 0.23796(16) 0.0306(12) Uani 1 1 d . . .
C38D C 0.4490(3) 0.02431(15) 0.17030(18) 0.0466(15) Uani 1 1 d . . .
H38D H 0.4628 0.0190 0.1413 0.056 Uiso 1 1 calc R . .
C39D C 0.4609(3) 0.05292(14) 0.18645(18) 0.0432(14) Uani 1 1 d . . .
H39D H 0.4846 0.0670 0.1686 0.052 Uiso 1 1 calc R . .
C40D C 0.4398(3) 0.06289(11) 0.22849(16) 0.0313(12) Uani 1 1 d . . .
H40D H 0.4486 0.0832 0.2387 0.038 Uiso 1 1 calc R . .
C41D C 0.4061(3) 0.04211(11) 0.25392(15) 0.0264(11) Uani 1 1 d . . .
C42D C 0.3811(3) 0.04235(11) 0.29975(15) 0.0253(11) Uani 1 1 d . . .
C43D C 0.2821(3) -0.01957(12) 0.35328(17) 0.0406(14) Uani 1 1 d . . .
C44D C 0.3068(4) -0.03727(14) 0.3910(2) 0.0613(18) Uani 1 1 d . . .
H44D H 0.3563 -0.0325 0.4130 0.074 Uiso 1 1 calc R . .
C45D C 0.2606(5) -0.06274(14) 0.3982(2) 0.074(2) Uani 1 1 d . . .
H45D H 0.2804 -0.0753 0.4244 0.089 Uiso 1 1 calc R . .
C46D C 0.1874(4) -0.06980(15) 0.3681(2) 0.071(2) Uani 1 1 d . . .
C47D C 0.1644(5) -0.05228(18) 0.3278(3) 0.102(3) Uani 1 1 d . . .
H47D H 0.1166 -0.0576 0.3048 0.123 Uiso 1 1 calc R . .
C48D C 0.2103(4) -0.02736(17) 0.3211(3) 0.098(3) Uani 1 1 d . . .
H48D H 0.1926 -0.0153 0.2940 0.117 Uiso 1 1 calc R . .
C49D C 0.1329(5) -0.09814(18) 0.3751(3) 0.093(3) Uani 1 1 d . . .
H49D H 0.0901 -0.1002 0.3455 0.112 Uiso 1 1 calc R . .
C50D C 0.1830(6) -0.12609(19) 0.3796(3) 0.145(4) Uani 1 1 d . . .
H50G H 0.2256 -0.1253 0.4087 0.218 Uiso 1 1 calc R . .
H50H H 0.2099 -0.1279 0.3528 0.218 Uiso 1 1 calc R . .
H50I H 0.1469 -0.1435 0.3805 0.218 Uiso 1 1 calc R . .
C51D C 0.0871(6) -0.0922(2) 0.4121(3) 0.150(4) Uani 1 1 d . . .
H51G H 0.0476 -0.1086 0.4130 0.225 Uiso 1 1 calc R . .
H51H H 0.0568 -0.0731 0.4056 0.225 Uiso 1 1 calc R . .
H51I H 0.1262 -0.0908 0.4424 0.225 Uiso 1 1 calc R . .
C52D C 0.3973(3) 0.09328(11) 0.32677(16) 0.0318(12) Uani 1 1 d . . .
C53D C 0.4573(3) 0.10706(11) 0.36078(17) 0.0339(12) Uani 1 1 d . . .
H53D H 0.4873 0.0955 0.3862 0.041 Uiso 1 1 calc R . .
C54D C 0.4739(3) 0.13729(12) 0.35808(18) 0.0426(14) Uani 1 1 d . . .
H54D H 0.5168 0.1463 0.3808 0.051 Uiso 1 1 calc R . .
C55D C 0.4281(4) 0.15481(13) 0.3223(2) 0.0610(18) Uani 1 1 d . I .
C56D C 0.3659(4) 0.14104(14) 0.2898(2) 0.0641(18) Uani 1 1 d . . .
H56D H 0.3327 0.1528 0.2658 0.077 Uiso 1 1 calc R . .
C57D C 0.3514(4) 0.11076(12) 0.29160(19) 0.0524(16) Uani 1 1 d . . .
H57D H 0.3094 0.1017 0.2684 0.063 Uiso 1 1 calc R . .
C58D C 0.4410(6) 0.18861(16) 0.3196(3) 0.106(3) Uani 1 1 d D . .
H58D H 0.4167 0.1971 0.2879 0.127 Uiso 0.50 1 calc PR D 1
H58E H 0.3859 0.1959 0.3043 0.127 Uiso 0.50 1 d PR . .
B1D B 0.6406(6) 0.1442(3) 0.5049(4) 0.086(3) Uani 1 1 d . . .
C29A C 0.6511(11) 0.2901(4) 0.7438(6) 0.123(6) Uiso 0.50 1 d PD E 1
H29A H 0.6459 0.3038 0.7694 0.185 Uiso 0.50 1 calc PR E 1
H29B H 0.6716 0.2705 0.7567 0.185 Uiso 0.50 1 calc PR E 1
H29C H 0.5967 0.2876 0.7228 0.185 Uiso 0.50 1 calc PR E 1
C30A C 0.6759(13) 0.2850(4) 0.6726(6) 0.143(8) Uiso 0.50 1 d PD E 1
H30A H 0.6860 0.2959 0.6451 0.215 Uiso 0.50 1 calc PR E 1
H30B H 0.6160 0.2822 0.6698 0.215 Uiso 0.50 1 calc PR E 1
H30C H 0.7033 0.2653 0.6746 0.215 Uiso 0.50 1 calc PR E 1
C50B C 0.9825(7) 0.4669(3) 0.3391(5) 0.068(4) Uiso 0.50 1 d PD F 1
H50D H 1.0136 0.4574 0.3177 0.102 Uiso 0.50 1 calc PR F 1
H50E H 1.0135 0.4646 0.3714 0.102 Uiso 0.50 1 calc PR F 1
H50F H 0.9750 0.4884 0.3315 0.102 Uiso 0.50 1 calc PR F 1
C49C C 0.6661(8) 0.1929(3) 0.6931(5) 0.075(4) Uiso 0.50 1 d PD G 1
H49C H 0.6882 0.2091 0.6753 0.090 Uiso 0.50 1 calc PR G 1
C50C C 0.6971(13) 0.1632(4) 0.6815(7) 0.130(8) Uiso 0.50 1 d PD G 1
H50J H 0.6890 0.1612 0.6474 0.195 Uiso 0.50 1 calc PR G 1
H50K H 0.6665 0.1472 0.6938 0.195 Uiso 0.50 1 calc PR G 1
H50L H 0.7564 0.1615 0.6956 0.195 Uiso 0.50 1 calc PR G 1
C51C C 0.6751(10) 0.2020(4) 0.7434(5) 0.079(5) Uiso 0.50 1 d PD G 1
H51J H 0.6600 0.2232 0.7451 0.118 Uiso 0.50 1 calc PR G 1
H51K H 0.7328 0.1990 0.7600 0.118 Uiso 0.50 1 calc PR G 1
H51L H 0.6383 0.1896 0.7581 0.118 Uiso 0.50 1 calc PR G 1
C29D C 0.8342(7) 0.0367(3) 0.4909(4) 0.050(3) Uiso 0.50 1 d PD H 1
H29J H 0.8190 0.0445 0.5194 0.075 Uiso 0.50 1 calc PR H 1
H29K H 0.8403 0.0535 0.4701 0.075 Uiso 0.50 1 calc PR H 1
H29L H 0.8869 0.0257 0.4993 0.075 Uiso 0.50 1 calc PR H 1
C30D C 0.7817(10) -0.0010(3) 0.4257(5) 0.085(5) Uiso 0.50 1 d PD H 1
H30J H 0.7316 -0.0130 0.4140 0.127 Uiso 0.50 1 calc PR H 1
H30K H 0.8296 -0.0145 0.4346 0.127 Uiso 0.50 1 calc PR H 1
H30L H 0.7912 0.0127 0.4010 0.127 Uiso 0.50 1 calc PR H 1
C59D C 0.5264(9) 0.1987(4) 0.3377(6) 0.110(6) Uiso 0.50 1 d PD I 1
H59J H 0.5616 0.1925 0.3161 0.165 Uiso 0.50 1 calc PR I 1
H59K H 0.5473 0.1897 0.3685 0.165 Uiso 0.50 1 calc PR I 1
H59L H 0.5274 0.2207 0.3404 0.165 Uiso 0.50 1 calc PR I 1
C60D C 0.3973(10) 0.2023(3) 0.3610(5) 0.088(5) Uiso 0.50 1 d PD I 1
H60J H 0.3420 0.1934 0.3583 0.133 Uiso 0.50 1 calc PR I 1
H60K H 0.3923 0.2242 0.3575 0.133 Uiso 0.50 1 calc PR I 1
H60L H 0.4317 0.1975 0.3917 0.133 Uiso 0.50 1 calc PR I 1
C29F C 0.7148(8) 0.2924(3) 0.7629(4) 0.052(3) Uiso 0.50 1 d PD E 2
H29M H 0.6753 0.3036 0.7773 0.078 Uiso 0.50 1 calc PR E 2
H29N H 0.7712 0.2952 0.7815 0.078 Uiso 0.50 1 calc PR E 2
H29O H 0.7006 0.2710 0.7618 0.078 Uiso 0.50 1 calc PR E 2
C30F C 0.7356(7) 0.2878(2) 0.6791(4) 0.043(3) Uiso 0.50 1 d PD E 2
H30M H 0.7137 0.2985 0.6497 0.064 Uiso 0.50 1 calc PR E 2
H30N H 0.7136 0.2673 0.6769 0.064 Uiso 0.50 1 calc PR E 2
H30O H 0.7964 0.2872 0.6845 0.064 Uiso 0.50 1 calc PR E 2
C50F C 0.9283(12) 0.4697(4) 0.3032(6) 0.117(6) Uiso 0.50 1 d PD F 2
H50M H 0.9591 0.4574 0.2847 0.176 Uiso 0.50 1 calc PR F 2
H50N H 0.9652 0.4852 0.3201 0.176 Uiso 0.50 1 calc PR F 2
H50O H 0.8813 0.4794 0.2821 0.176 Uiso 0.50 1 calc PR F 2
C49E C 0.6633(7) 0.1741(3) 0.6849(4) 0.049(3) Uiso 0.50 1 d PD G 2
H49E H 0.6975 0.1806 0.6621 0.059 Uiso 0.50 1 calc PR G 2
C50E C 0.6793(8) 0.1390(3) 0.6959(5) 0.069(4) Uiso 0.50 1 d PD G 2
H50P H 0.6647 0.1275 0.6666 0.103 Uiso 0.50 1 calc PR G 2
H50Q H 0.6449 0.1323 0.7176 0.103 Uiso 0.50 1 calc PR G 2
H50R H 0.7381 0.1358 0.7101 0.103 Uiso 0.50 1 calc PR G 2
C51E C 0.6888(9) 0.1918(3) 0.7287(5) 0.068(4) Uiso 0.50 1 d PD G 2
H51M H 0.7470 0.1874 0.7428 0.102 Uiso 0.50 1 calc PR G 2
H51N H 0.6536 0.1863 0.7507 0.102 Uiso 0.50 1 calc PR G 2
H51O H 0.6825 0.2133 0.7214 0.102 Uiso 0.50 1 calc PR G 2
C29E C 0.8226(13) 0.0231(5) 0.5144(6) 0.167(10) Uiso 0.50 1 d PD H 2
H29P H 0.8799 0.0167 0.5151 0.250 Uiso 0.50 1 calc PR H 2
H29Q H 0.8008 0.0119 0.5382 0.250 Uiso 0.50 1 calc PR H 2
H29R H 0.8215 0.0447 0.5209 0.250 Uiso 0.50 1 calc PR H 2
C30E C 0.7859(10) 0.0153(4) 0.4168(5) 0.085(5) Uiso 0.50 1 d PD H 2
H30P H 0.8435 0.0092 0.4177 0.128 Uiso 0.50 1 calc PR H 2
H30Q H 0.7758 0.0351 0.4020 0.128 Uiso 0.50 1 calc PR H 2
H30R H 0.7480 0.0005 0.3986 0.128 Uiso 0.50 1 calc PR H 2
C59E C 0.4639(15) 0.2030(5) 0.3654(6) 0.155(9) Uiso 0.50 1 d PD I 2
H59M H 0.4653 0.2249 0.3613 0.233 Uiso 0.50 1 calc PR I 2
H59N H 0.5188 0.1959 0.3815 0.233 Uiso 0.50 1 calc PR I 2
H59O H 0.4228 0.1979 0.3841 0.233 Uiso 0.50 1 calc PR I 2
C60E C 0.4951(14) 0.1948(5) 0.2838(7) 0.179(10) Uiso 0.50 1 d PD I 2
H60M H 0.4630 0.1907 0.2522 0.269 Uiso 0.50 1 calc PR I 2
H60N H 0.5442 0.1818 0.2904 0.269 Uiso 0.50 1 calc PR I 2
H60O H 0.5126 0.2160 0.2861 0.269 Uiso 0.50 1 calc PR I 2

loop_
_atom_site_aniso_label
_atom_site_aniso_U_11
_atom_site_aniso_U_22
_atom_site_aniso_U_33
_atom_site_aniso_U_23
_atom_site_aniso_U_13
_atom_site_aniso_U_12
Cu1A 0.0277(3) 0.0441(4) 0.0245(3) -0.0084(3) 0.0078(3) 0.0011(3)
F1A 0.056(2) 0.051(2) 0.100(3) 0.011(2) -0.009(2) 0.0033(18)
F2A 0.121(3) 0.068(2) 0.0313(19) -0.0031(17) -0.006(2) -0.015(2)
F3A 0.104(3) 0.055(2) 0.047(2) 0.0118(17) 0.018(2) -0.005(2)
F4A 0.055(2) 0.052(2) 0.069(2) -0.0136(17) -0.0087(18) 0.0000(17)
N1A 0.021(2) 0.036(3) 0.022(2) -0.0010(18) 0.0026(17) -0.0029(18)
N2A 0.018(2) 0.034(3) 0.031(2) -0.0101(19) 0.0070(18) 0.0022(18)
N3A 0.020(2) 0.027(2) 0.031(2) -0.0032(18) 0.0027(18) -0.0019(18)
N4A 0.017(2) 0.034(2) 0.023(2) -0.0024(18) -0.0008(17) 0.0011(17)
C1A 0.016(2) 0.036(3) 0.023(3) -0.004(2) -0.002(2) -0.002(2)
C2A 0.019(3) 0.028(3) 0.024(3) -0.008(2) 0.001(2) -0.002(2)
C3A 0.032(3) 0.044(3) 0.028(3) -0.005(2) 0.002(2) -0.003(3)
C4A 0.038(3) 0.041(3) 0.033(3) -0.011(3) 0.007(3) 0.007(3)
C5A 0.031(3) 0.051(4) 0.025(3) -0.006(3) 0.007(2) 0.002(3)
C6A 0.021(3) 0.032(3) 0.024(3) -0.007(2) 0.004(2) 0.006(2)
C7A 0.015(2) 0.034(3) 0.022(3) -0.006(2) 0.004(2) -0.004(2)
C8A 0.018(3) 0.056(4) 0.023(3) -0.001(3) 0.004(2) -0.001(2)
C9A 0.029(3) 0.034(3) 0.033(3) 0.007(2) 0.005(2) 0.007(2)
C10A 0.021(3) 0.035(3) 0.027(3) -0.003(2) 0.006(2) 0.000(2)
C11A 0.015(2) 0.032(3) 0.026(3) -0.001(2) 0.007(2) -0.001(2)
C12A 0.015(2) 0.031(3) 0.029(3) -0.003(2) 0.004(2) 0.001(2)
C13A 0.031(3) 0.034(3) 0.023(3) -0.006(2) 0.006(2) -0.002(2)
C14A 0.034(3) 0.053(4) 0.048(3) -0.010(3) 0.022(3) -0.011(3)
C15A 0.043(4) 0.044(4) 0.064(4) -0.001(3) 0.028(3) -0.011(3)
C16A 0.049(4) 0.042(3) 0.032(3) -0.005(3) 0.014(3) -0.018(3)
C17A 0.047(3) 0.034(3) 0.035(3) 0.003(2) 0.011(3) 0.000(3)
C18A 0.032(3) 0.038(3) 0.030(3) -0.003(2) 0.009(2) -0.010(2)
C19A 0.080(5) 0.043(4) 0.044(4) -0.001(3) 0.021(3) -0.022(3)
C20A 0.078(5) 0.049(4) 0.064(4) 0.002(3) 0.002(4) -0.027(3)
C21A 0.112(6) 0.048(4) 0.045(4) 0.008(3) -0.009(4) -0.035(4)
C22A 0.031(3) 0.033(3) 0.027(3) -0.004(2) 0.016(2) 0.000(2)
C23A 0.042(3) 0.034(3) 0.035(3) -0.006(2) 0.007(3) 0.005(3)
C24A 0.057(4) 0.052(4) 0.043(3) 0.001(3) 0.013(3) 0.014(3)
C25A 0.070(5) 0.039(4) 0.055(4) 0.006(3) 0.031(4) 0.009(3)
C26A 0.049(4) 0.043(4) 0.078(5) -0.013(3) 0.028(4) -0.010(3)
C27A 0.032(3) 0.028(3) 0.061(4) -0.010(3) 0.015(3) -0.001(2)
C28A 0.104(6) 0.048(4) 0.102(6) 0.005(4) 0.027(5) -0.006(4)
C31A 0.020(3) 0.026(3) 0.021(2) 0.000(2) 0.004(2) 0.000(2)
C32A 0.026(3) 0.024(3) 0.026(3) -0.002(2) 0.009(2) -0.002(2)
C33A 0.026(3) 0.038(3) 0.031(3) 0.002(2) 0.003(2) -0.001(2)
C34A 0.036(3) 0.053(4) 0.026(3) -0.003(3) 0.000(2) -0.003(3)
C35A 0.048(4) 0.039(3) 0.026(3) -0.009(2) 0.012(3) -0.006(3)
C36A 0.030(3) 0.026(3) 0.031(3) -0.007(2) 0.011(2) -0.006(2)
C37A 0.032(3) 0.021(3) 0.023(3) 0.000(2) 0.009(2) -0.002(2)
C38A 0.049(4) 0.036(3) 0.033(3) -0.009(2) 0.023(3) -0.007(3)
C39A 0.034(3) 0.040(3) 0.036(3) -0.005(3) 0.017(3) 0.005(2)
C40A 0.028(3) 0.034(3) 0.031(3) -0.001(2) 0.008(2) -0.004(2)
C41A 0.021(3) 0.028(3) 0.025(3) 0.001(2) 0.007(2) -0.001(2)
C42A 0.022(3) 0.023(3) 0.023(3) 0.004(2) 0.008(2) 0.002(2)
C43A 0.013(2) 0.033(3) 0.025(3) -0.001(2) 0.006(2) -0.002(2)
C44A 0.024(3) 0.032(3) 0.022(3) -0.003(2) 0.004(2) -0.003(2)
C45A 0.029(3) 0.024(3) 0.030(3) 0.001(2) 0.005(2) -0.001(2)
C46A 0.022(3) 0.030(3) 0.018(2) 0.003(2) 0.003(2) -0.001(2)
C47A 0.021(3) 0.028(3) 0.049(3) 0.001(2) 0.005(2) -0.010(2)
C48A 0.022(3) 0.026(3) 0.055(3) 0.002(2) 0.010(2) 0.002(2)
C49A 0.019(3) 0.035(3) 0.035(3) 0.003(2) 0.005(2) 0.002(2)
C50A 0.027(3) 0.074(5) 0.082(5) 0.023(4) -0.011(3) 0.002(3)
C51A 0.035(4) 0.129(6) 0.062(4) -0.002(4) 0.019(3) 0.009(4)
C52A 0.016(3) 0.036(3) 0.023(3) -0.008(2) 0.001(2) 0.000(2)
C53A 0.023(3) 0.043(3) 0.029(3) 0.000(2) 0.008(2) -0.005(2)
C54A 0.035(3) 0.046(3) 0.034(3) 0.010(3) 0.000(3) 0.000(3)
C55A 0.019(3) 0.052(3) 0.032(3) -0.002(3) 0.000(2) 0.002(2)
C56A 0.023(3) 0.052(4) 0.044(3) 0.008(3) 0.008(3) -0.005(3)
C57A 0.027(3) 0.044(3) 0.032(3) 0.010(2) 0.002(2) -0.004(2)
C58A 0.026(3) 0.081(5) 0.046(4) 0.016(3) 0.003(3) 0.001(3)
C59A 0.041(4) 0.123(7) 0.087(5) -0.021(5) -0.004(4) 0.035(4)
C60A 0.031(4) 0.113(6) 0.062(4) -0.015(4) -0.019(3) -0.002(4)
B1A 0.073(5) 0.032(4) 0.031(4) 0.004(3) -0.006(3) -0.003(4)
Cu1B 0.0289(3) 0.0442(4) 0.0215(3) -0.0057(3) 0.0047(3) 0.0007(3)
F1B 0.089(3) 0.074(3) 0.194(5) -0.046(3) 0.022(3) 0.005(2)
F2B 0.059(2) 0.092(3) 0.073(3) -0.005(2) 0.005(2) -0.013(2)
F3B 0.151(4) 0.120(4) 0.098(3) -0.042(3) 0.076(3) -0.085(3)
F4B 0.047(2) 0.102(3) 0.074(3) 0.020(2) 0.0058(19) 0.004(2)
N1B 0.019(2) 0.033(2) 0.026(2) -0.0020(18) 0.0029(18) 0.0029(18)
N2B 0.022(2) 0.036(2) 0.022(2) -0.0033(18) 0.0047(17) -0.0007(18)
N3B 0.023(2) 0.031(2) 0.025(2) -0.0061(19) 0.0040(18) 0.0003(18)
N4B 0.020(2) 0.037(3) 0.026(2) -0.0060(19) 0.0043(18) -0.0040(18)
C1B 0.026(3) 0.029(3) 0.021(3) -0.006(2) 0.004(2) 0.002(2)
C2B 0.031(3) 0.033(3) 0.021(3) 0.001(2) 0.006(2) -0.001(2)
C3B 0.025(3) 0.044(3) 0.029(3) -0.004(2) 0.009(2) 0.002(2)
C4B 0.042(3) 0.049(4) 0.039(3) 0.003(3) 0.018(3) 0.012(3)
C5B 0.048(4) 0.043(3) 0.027(3) 0.000(2) 0.015(3) 0.004(3)
C6B 0.043(3) 0.034(3) 0.025(3) 0.003(2) 0.009(2) 0.000(3)
C7B 0.033(3) 0.027(3) 0.020(3) 0.000(2) 0.004(2) -0.001(2)
C8B 0.048(4) 0.041(3) 0.022(3) -0.005(2) 0.005(3) -0.003(3)
C9B 0.037(3) 0.044(3) 0.025(3) 0.000(2) -0.005(2) -0.008(3)
C10B 0.031(3) 0.040(3) 0.022(3) 0.002(2) 0.002(2) -0.002(2)
C11B 0.027(3) 0.032(3) 0.022(3) 0.000(2) 0.004(2) 0.002(2)
C12B 0.025(3) 0.027(3) 0.021(3) 0.001(2) 0.003(2) -0.003(2)
C13B 0.020(3) 0.026(3) 0.026(3) 0.000(2) 0.002(2) 0.004(2)
C14B 0.026(3) 0.055(4) 0.030(3) 0.006(3) 0.000(2) -0.005(3)
C15B 0.023(3) 0.073(4) 0.042(3) 0.003(3) 0.008(3) -0.011(3)
C16B 0.024(3) 0.064(4) 0.041(3) 0.005(3) 0.001(3) -0.001(3)
C17B 0.032(3) 0.074(4) 0.036(3) 0.016(3) -0.013(3) 0.001(3)
C18B 0.034(3) 0.049(3) 0.033(3) 0.011(3) 0.004(2) -0.007(3)
C19B 0.028(3) 0.126(6) 0.059(4) -0.001(4) -0.004(3) -0.011(4)
C20B 0.041(4) 0.192(9) 0.111(7) -0.079(7) -0.011(4) 0.030(5)
C21B 0.030(3) 0.075(5) 0.072(5) -0.007(4) -0.009(3) -0.003(3)
C22B 0.023(3) 0.034(3) 0.019(2) -0.004(2) 0.001(2) 0.003(2)
C23B 0.029(3) 0.032(3) 0.041(3) -0.004(2) 0.004(2) 0.001(2)
C24B 0.031(3) 0.048(4) 0.044(3) 0.000(3) 0.006(3) -0.006(3)
C25B 0.027(3) 0.045(3) 0.027(3) 0.009(2) 0.004(2) 0.002(3)
C26B 0.030(3) 0.037(3) 0.032(3) 0.006(2) 0.008(2) 0.009(3)
C27B 0.029(3) 0.037(3) 0.019(3) 0.004(2) 0.006(2) -0.006(2)
C28B 0.018(3) 0.064(4) 0.052(4) 0.011(3) 0.004(3) 0.005(3)
C29B 0.043(4) 0.116(6) 0.069(5) 0.042(4) -0.002(3) 0.016(4)
C30B 0.047(5) 0.276(12) 0.083(6) -0.049(7) 0.015(4) 0.053(6)
C31B 0.014(2) 0.034(3) 0.023(3) 0.001(2) 0.000(2) 0.006(2)
C32B 0.022(3) 0.035(3) 0.022(3) 0.000(2) -0.002(2) -0.001(2)
C33B 0.024(3) 0.030(3) 0.039(3) -0.001(2) 0.009(2) 0.003(2)
C34B 0.026(3) 0.047(4) 0.034(3) 0.007(3) 0.006(2) 0.000(3)
C35B 0.029(3) 0.049(4) 0.024(3) -0.004(3) 0.002(2) 0.002(3)
C36B 0.029(3) 0.036(3) 0.025(3) -0.003(2) -0.002(2) 0.002(2)
C37B 0.016(2) 0.033(3) 0.026(3) -0.002(2) 0.003(2) 0.000(2)
C38B 0.039(3) 0.051(4) 0.026(3) -0.010(3) 0.004(2) 0.003(3)
C39B 0.045(3) 0.030(3) 0.047(3) -0.013(3) 0.014(3) 0.004(3)
C40B 0.039(3) 0.035(3) 0.034(3) 0.000(2) 0.007(3) 0.000(3)
C41B 0.019(3) 0.037(3) 0.025(3) -0.003(2) 0.001(2) -0.002(2)
C42B 0.016(2) 0.029(3) 0.025(3) 0.001(2) 0.004(2) -0.001(2)
C43B 0.030(3) 0.031(3) 0.032(3) -0.005(2) 0.010(2) 0.002(2)
C44B 0.037(3) 0.038(3) 0.042(3) -0.011(3) 0.016(3) 0.002(3)
C45B 0.052(4) 0.047(4) 0.064(4) -0.018(3) 0.032(3) -0.014(3)
C46B 0.085(5) 0.028(4) 0.074(5) -0.005(3) 0.041(4) 0.007(4)
C47B 0.078(5) 0.043(4) 0.058(4) 0.005(3) 0.019(4) 0.022(4)
C48B 0.045(4) 0.048(4) 0.044(3) -0.009(3) 0.013(3) 0.011(3)
C49B 0.141(8) 0.042(5) 0.145(8) -0.010(5) 0.083(7) 0.005(5)
C51B 0.083(5) 0.045(4) 0.149(7) -0.025(4) 0.050(5) -0.001(4)
C52B 0.033(3) 0.033(3) 0.029(3) -0.005(2) 0.005(2) -0.006(3)
C53B 0.033(3) 0.036(3) 0.044(3) 0.006(3) 0.011(3) -0.006(3)
C54B 0.054(4) 0.040(4) 0.052(4) 0.002(3) 0.008(3) 0.000(3)
C55B 0.061(4) 0.039(4) 0.041(3) -0.004(3) 0.019(3) -0.022(3)
C56B 0.056(4) 0.048(4) 0.085(5) 0.000(4) 0.038(4) -0.015(3)
C57B 0.052(4) 0.041(4) 0.062(4) -0.008(3) 0.030(3) -0.010(3)
C58B 0.078(5) 0.052(4) 0.075(5) -0.007(4) 0.028(4) -0.025(4)
C59B 0.096(6) 0.051(5) 0.132(7) 0.003(5) -0.019(5) -0.036(4)
C60B 0.118(6) 0.047(4) 0.059(4) 0.005(3) -0.004(4) -0.033(4)
B1B 0.048(5) 0.056(5) 0.075(6) -0.022(4) 0.031(4) -0.010(4)
Cu1C 0.0294(3) 0.0394(4) 0.0234(3) -0.0047(3) 0.0056(3) -0.0037(3)
F1C 0.069(2) 0.067(2) 0.048(2) 0.0088(18) 0.0033(17) -0.0160(19)
F2C 0.054(2) 0.054(2) 0.127(3) -0.003(2) -0.024(2) 0.0042(19)
F3C 0.173(4) 0.065(2) 0.034(2) -0.0002(18) -0.012(2) -0.042(3)
F4C 0.052(2) 0.048(2) 0.062(2) -0.0021(17) -0.0014(17) 0.0017(16)
N1C 0.024(2) 0.027(2) 0.026(2) 0.0004(18) -0.0010(18) -0.0045(18)
N2C 0.024(2) 0.025(2) 0.024(2) -0.0040(18) 0.0032(17) -0.0011(17)
N3C 0.017(2) 0.037(2) 0.027(2) 0.0041(19) 0.0011(18) -0.0007(18)
N4C 0.022(2) 0.030(2) 0.024(2) -0.0052(18) 0.0049(18) -0.0028(18)
C1C 0.020(3) 0.029(3) 0.022(3) 0.000(2) -0.003(2) -0.003(2)
C2C 0.023(3) 0.034(3) 0.022(3) -0.006(2) 0.000(2) 0.000(2)
C3C 0.037(3) 0.031(3) 0.041(3) -0.003(3) -0.001(3) -0.004(2)
C4C 0.050(4) 0.031(3) 0.056(4) -0.020(3) 0.010(3) -0.001(3)
C5C 0.037(3) 0.055(4) 0.047(4) -0.026(3) 0.005(3) 0.005(3)
C6C 0.025(3) 0.050(4) 0.027(3) -0.013(3) 0.002(2) 0.004(3)
C7C 0.017(3) 0.035(3) 0.026(3) -0.006(2) -0.005(2) 0.006(2)
C8C 0.024(3) 0.064(4) 0.024(3) -0.008(3) 0.005(2) 0.007(3)
C9C 0.024(3) 0.060(4) 0.020(3) 0.006(3) 0.001(2) 0.004(3)
C10C 0.014(3) 0.039(3) 0.031(3) 0.003(2) -0.001(2) -0.001(2)
C11C 0.014(2) 0.035(3) 0.023(3) -0.005(2) -0.002(2) 0.004(2)
C12C 0.015(2) 0.030(3) 0.024(3) -0.001(2) 0.000(2) 0.004(2)
C13C 0.034(3) 0.031(3) 0.024(3) -0.005(2) -0.002(2) -0.006(2)
C14C 0.023(3) 0.033(3) 0.051(3) 0.005(3) -0.006(2) -0.005(2)
C15C 0.031(3) 0.036(3) 0.053(4) 0.007(3) -0.013(3) -0.004(3)
C16C 0.043(4) 0.037(3) 0.061(4) 0.021(3) -0.018(3) -0.010(3)
C17C 0.033(3) 0.064(4) 0.098(5) 0.039(4) -0.007(3) -0.018(3)
C18C 0.029(3) 0.051(4) 0.075(4) 0.031(3) -0.006(3) -0.009(3)
C19C 0.047(4) 0.041(4) 0.084(5) 0.028(3) -0.012(4) -0.013(3)
C20C 0.060(4) 0.042(4) 0.106(6) -0.004(4) 0.018(4) -0.021(3)
C21C 0.126(7) 0.055(5) 0.071(5) 0.010(4) 0.020(5) -0.032(4)
C22C 0.028(3) 0.023(3) 0.027(3) -0.002(2) 0.012(2) -0.003(2)
C23C 0.038(3) 0.034(3) 0.038(3) -0.005(3) -0.001(3) 0.007(3)
C24C 0.046(3) 0.031(3) 0.046(3) 0.005(3) 0.006(3) 0.012(3)
C25C 0.035(3) 0.027(3) 0.046(3) -0.004(3) 0.014(3) 0.001(2)
C26C 0.028(3) 0.037(3) 0.047(3) -0.017(3) 0.014(3) -0.009(2)
C27C 0.027(3) 0.036(3) 0.031(3) -0.007(2) 0.004(2) 0.001(2)
C28C 0.056(4) 0.022(3) 0.080(5) 0.003(3) 0.013(3) 0.001(3)
C29C 0.100(6) 0.054(5) 0.148(8) 0.023(5) 0.062(6) -0.008(4)
C30C 0.069(5) 0.035(4) 0.104(6) -0.007(4) -0.001(4) 0.005(3)
C31C 0.028(3) 0.026(3) 0.030(3) 0.007(2) 0.009(2) 0.002(2)
C32C 0.030(3) 0.027(3) 0.031(3) 0.008(2) 0.014(2) 0.006(2)
C33C 0.044(3) 0.044(3) 0.040(3) 0.013(3) 0.018(3) 0.016(3)
C34C 0.059(4) 0.051(4) 0.058(4) 0.015(3) 0.034(4) 0.024(3)
C35C 0.076(5) 0.042(4) 0.038(3) -0.002(3) 0.032(3) 0.015(3)
C36C 0.060(4) 0.025(3) 0.029(3) 0.002(2) 0.020(3) 0.003(3)
C37C 0.041(3) 0.026(3) 0.025(3) 0.002(2) 0.014(2) 0.006(2)
C38C 0.075(5) 0.047(4) 0.017(3) -0.004(2) 0.009(3) 0.004(3)
C39C 0.052(4) 0.051(4) 0.023(3) -0.004(3) 0.003(3) 0.001(3)
C40C 0.033(3) 0.045(3) 0.032(3) 0.000(3) 0.005(2) -0.001(3)
C41C 0.030(3) 0.029(3) 0.019(3) 0.000(2) 0.005(2) -0.002(2)
C42C 0.024(3) 0.020(3) 0.026(3) 0.001(2) 0.002(2) -0.003(2)
C43C 0.024(3) 0.047(3) 0.029(3) 0.005(2) 0.000(2) 0.004(2)
C44C 0.025(3) 0.052(3) 0.029(3) 0.001(3) 0.003(2) -0.005(2)
C45C 0.032(3) 0.089(5) 0.032(3) 0.018(3) -0.006(3) -0.003(3)
C46C 0.022(3) 0.166(8) 0.055(4) 0.044(5) -0.004(3) -0.008(4)
C47C 0.025(4) 0.206(9) 0.064(5) 0.072(5) -0.003(3) -0.016(4)
C48C 0.031(3) 0.097(5) 0.041(3) 0.031(3) 0.001(3) -0.008(3)
C52C 0.019(2) 0.030(3) 0.012(2) -0.002(2) 0.0035(19) -0.005(2)
C53C 0.022(3) 0.033(3) 0.028(3) -0.001(2) 0.004(2) -0.004(2)
C54C 0.033(3) 0.028(3) 0.029(3) 0.003(2) 0.006(2) 0.003(2)
C55C 0.020(3) 0.040(3) 0.027(3) 0.008(2) -0.002(2) 0.003(2)
C56C 0.026(3) 0.042(3) 0.032(3) 0.001(2) -0.002(2) -0.011(2)
C57C 0.034(3) 0.026(3) 0.034(3) -0.003(2) 0.004(2) -0.002(2)
C58C 0.021(3) 0.059(4) 0.054(4) 0.012(3) 0.002(3) 0.001(3)
C59C 0.047(4) 0.123(7) 0.148(8) 0.077(6) 0.018(5) 0.038(4)
C60C 0.044(4) 0.203(10) 0.096(6) 0.059(6) 0.036(4) 0.019(5)
B1C 0.064(5) 0.031(4) 0.050(4) 0.007(3) -0.005(4) -0.004(4)
Cu1D 0.0391(4) 0.0659(5) 0.0219(3) -0.0064(3) 0.0041(3) -0.0059(3)
F1D 0.272(10) 0.105(5) 0.340(11) -0.030(6) 0.014(8) -0.107(6)
F2D 0.107(4) 0.144(4) 0.121(4) -0.021(3) 0.052(3) -0.058(3)
F3D 0.088(3) 0.154(4) 0.091(3) 0.024(3) -0.001(3) -0.026(3)
F4D 0.073(4) 0.439(12) 0.097(4) 0.099(5) 0.022(3) 0.046(5)
N1D 0.027(2) 0.062(3) 0.029(2) 0.004(2) 0.007(2) -0.001(2)
N2D 0.030(2) 0.039(3) 0.024(2) -0.0037(19) 0.0082(19) -0.007(2)
N3D 0.028(2) 0.049(3) 0.029(2) 0.001(2) 0.0013(19) -0.006(2)
N4D 0.031(2) 0.036(3) 0.026(2) -0.004(2) -0.0015(19) 0.001(2)
C1D 0.036(3) 0.037(3) 0.024(3) 0.007(2) 0.010(2) 0.001(2)
C2D 0.043(3) 0.038(3) 0.029(3) 0.006(2) 0.016(3) 0.000(3)
C3D 0.047(4) 0.063(4) 0.048(4) 0.017(3) 0.023(3) 0.006(3)
C4D 0.070(5) 0.074(5) 0.061(4) 0.008(4) 0.042(4) 0.016(4)
C5D 0.084(5) 0.050(4) 0.047(4) -0.002(3) 0.037(4) 0.007(4)
C6D 0.072(4) 0.031(3) 0.028(3) 0.001(2) 0.018(3) -0.003(3)
C7D 0.049(4) 0.033(3) 0.030(3) 0.007(2) 0.018(3) -0.002(3)
C8D 0.092(5) 0.035(3) 0.024(3) -0.003(2) 0.018(3) -0.015(3)
C9D 0.063(4) 0.043(4) 0.029(3) -0.004(3) 0.005(3) -0.008(3)
C10D 0.050(4) 0.050(4) 0.021(3) -0.004(2) 0.004(3) -0.008(3)
C11D 0.040(3) 0.035(3) 0.024(3) 0.002(2) 0.006(2) -0.004(2)
C12D 0.031(3) 0.029(3) 0.028(3) 0.004(2) 0.007(2) -0.006(2)
C13D 0.034(3) 0.063(4) 0.028(3) 0.002(3) 0.007(3) -0.005(3)
C14D 0.042(4) 0.055(4) 0.048(4) 0.007(3) 0.000(3) -0.013(3)
C15D 0.050(4) 0.057(4) 0.053(4) 0.016(3) -0.005(3) 0.006(3)
C16D 0.040(4) 0.069(4) 0.036(3) 0.010(3) 0.003(3) -0.006(3)
C17D 0.051(4) 0.165(8) 0.063(5) 0.044(5) -0.007(4) -0.045(5)
C18D 0.052(4) 0.153(7) 0.056(4) 0.047(5) -0.005(4) -0.039(5)
C19D 0.041(4) 0.087(5) 0.053(4) 0.005(4) -0.007(3) -0.013(4)
C20D 0.053(5) 0.135(7) 0.085(5) -0.032(5) -0.017(4) 0.027(5)
C21D 0.061(4) 0.060(4) 0.052(4) 0.000(3) -0.010(3) -0.016(3)
C22D 0.032(3) 0.040(3) 0.018(2) 0.003(2) 0.005(2) -0.002(3)
C23D 0.038(3) 0.054(4) 0.023(3) -0.002(2) 0.003(2) -0.004(3)
C24D 0.037(4) 0.063(4) 0.034(3) -0.003(3) 0.001(3) -0.012(3)
C25D 0.037(4) 0.083(5) 0.030(3) 0.003(3) 0.002(3) 0.009(3)
C26D 0.047(4) 0.053(4) 0.030(3) 0.016(3) 0.013(3) 0.012(3)
C27D 0.045(4) 0.044(4) 0.022(3) 0.005(2) 0.013(2) -0.006(3)
C28D 0.047(4) 0.173(8) 0.052(4) 0.005(5) -0.004(3) 0.024(5)
C31D 0.016(3) 0.039(3) 0.027(3) 0.005(2) -0.007(2) 0.000(2)
C32D 0.022(3) 0.037(3) 0.035(3) -0.005(3) -0.003(2) 0.005(2)
C33D 0.032(3) 0.048(4) 0.049(4) 0.001(3) -0.005(3) 0.001(3)
C34D 0.046(4) 0.041(4) 0.076(5) -0.018(4) 0.000(3) 0.005(3)
C35D 0.033(3) 0.071(5) 0.054(4) -0.036(4) -0.006(3) 0.009(3)
C36D 0.024(3) 0.069(4) 0.029(3) -0.012(3) 0.000(2) 0.006(3)
C37D 0.020(3) 0.041(3) 0.026(3) -0.005(2) -0.006(2) 0.005(2)
C38D 0.028(3) 0.083(5) 0.025(3) -0.007(3) -0.002(2) 0.006(3)
C39D 0.028(3) 0.068(4) 0.031(3) 0.015(3) 0.002(2) 0.006(3)
C40D 0.019(3) 0.041(3) 0.032(3) 0.004(2) 0.002(2) 0.001(2)
C41D 0.014(2) 0.042(3) 0.020(2) 0.002(2) -0.002(2) 0.005(2)
C42D 0.015(2) 0.037(3) 0.022(3) 0.003(2) 0.000(2) 0.002(2)
C43D 0.033(3) 0.052(4) 0.033(3) 0.010(3) -0.002(3) -0.010(3)
C44D 0.059(4) 0.058(4) 0.052(4) 0.011(3) -0.022(3) -0.021(3)
C45D 0.106(6) 0.056(4) 0.047(4) 0.016(3) -0.015(4) -0.012(4)
C46D 0.063(5) 0.070(5) 0.078(5) 0.017(4) 0.009(4) -0.017(4)
C47D 0.069(5) 0.109(6) 0.109(6) 0.050(5) -0.027(5) -0.046(5)
C48D 0.061(5) 0.098(6) 0.111(6) 0.055(5) -0.033(4) -0.038(4)
C49D 0.102(7) 0.081(6) 0.089(6) 0.018(5) 0.001(5) -0.038(5)
C50D 0.155(9) 0.073(6) 0.170(10) 0.021(6) -0.052(8) -0.037(6)
C51D 0.152(10) 0.171(10) 0.140(9) 0.012(8) 0.057(8) -0.095(8)
C52D 0.033(3) 0.033(3) 0.031(3) -0.003(2) 0.008(2) 0.002(2)
C53D 0.034(3) 0.038(3) 0.033(3) -0.005(2) 0.013(2) 0.004(2)
C54D 0.045(3) 0.042(4) 0.043(3) -0.016(3) 0.014(3) -0.006(3)
C55D 0.070(5) 0.038(4) 0.073(5) 0.000(3) 0.010(4) 0.006(3)
C56D 0.082(5) 0.046(4) 0.061(4) 0.011(3) 0.005(4) 0.020(4)
C57D 0.058(4) 0.041(4) 0.049(4) -0.006(3) -0.011(3) 0.014(3)
C58D 0.141(8) 0.056(5) 0.112(7) -0.010(5) 0.005(6) -0.003(5)
B1D 0.054(6) 0.102(8) 0.092(8) 0.002(6) -0.008(5) -0.039(6)

loop_
_atom_type_symbol
_atom_type_description
_atom_type_scat_dispersion_real
_atom_type_scat_dispersion_imag
_atom_type_scat_source
C C 0.0033 0.0016 'International Tables Vol C Tables 4.2.6.8 and 6.1.1.4'
H H 0.0000 0.0000 'International Tables Vol C Tables 4.2.6.8 and 6.1.1.4'
N N 0.0061 0.0033 'International Tables Vol C Tables 4.2.6.8 and 6.1.1.4'
F F 0.0171 0.0103 'International Tables Vol C Tables 4.2.6.8 and 6.1.1.4'
Cu Cu 0.3201 1.2651 'International Tables Vol C Tables 4.2.6.8 and 6.1.1.4'
B B 0.0013 0.0007 'International Tables Vol C Tables 4.2.6.8 and 6.1.1.4'

loop_
_geom_angle_atom_site_label_1
_geom_angle_atom_site_label_2
_geom_angle_atom_site_label_3
_geom_angle
N4A Cu1A N2A 123.56(15)
N4A Cu1A N1A 135.14(15)
N2A Cu1A N1A 82.76(15)
N4A Cu1A N3A 83.31(15)
N2A Cu1A N3A 119.19(15)
N1A Cu1A N3A 117.22(15)
C1A N1A C13A 125.2(4)
C1A N1A Cu1A 112.3(3)
C13A N1A Cu1A 121.9(3)
C12A N2A C22A 119.9(4)
C12A N2A Cu1A 112.0(3)
C22A N2A Cu1A 128.0(3)
C31A N3A C43A 123.4(4)
C31A N3A Cu1A 110.1(3)
C43A N3A Cu1A 126.3(3)
C42A N4A C52A 121.3(4)
C42A N4A Cu1A 112.1(3)
C52A N4A Cu1A 126.6(3)
N1A C1A C2A 138.5(4)
N1A C1A C12A 115.2(4)
C2A C1A C12A 106.2(4)
C3A C2A C7A 117.9(4)
C3A C2A C1A 136.5(4)
C7A C2A C1A 105.6(4)
C2A C3A C4A 119.0(5)
C2A C3A H3A 120.5
C4A C3A H3A 120.5
C5A C4A C3A 122.5(5)
C5A C4A H4A 118.7
C3A C4A H4A 118.7
C4A C5A C6A 120.1(5)
C4A C5A H5A 119.9
C6A C5A H5A 119.9
C7A C6A C5A 117.3(4)
C7A C6A C8A 115.7(4)
C5A C6A C8A 126.9(4)
C6A C7A C11A 123.3(4)
C6A C7A C2A 123.1(4)
C11A C7A C2A 113.5(4)
C9A C8A C6A 120.7(4)
C9A C8A H8A 119.6
C6A C8A H8A 119.6
C8A C9A C10A 122.9(5)
C8A C9A H9A 118.6
C10A C9A H9A 118.6
C11A C10A C9A 118.1(4)
C11A C10A H10A 120.9
C9A C10A H10A 120.9
C10A C11A C7A 119.2(4)
C10A C11A C12A 134.3(4)
C7A C11A C12A 106.5(4)
N2A C12A C11A 135.0(4)
N2A C12A C1A 117.0(4)
C11A C12A C1A 108.0(4)
C18A C13A C14A 118.1(5)
C18A C13A N1A 124.2(4)
C14A C13A N1A 117.3(4)
C15A C14A C13A 120.4(5)
C15A C14A H14A 119.8
C13A C14A H14A 119.8
C16A C15A C14A 121.7(5)
C16A C15A H15A 119.1
C14A C15A H15A 119.1
C15A C16A C17A 117.9(5)
C15A C16A C19A 120.4(5)
C17A C16A C19A 121.7(5)
C16A C17A C18A 121.2(5)
C16A C17A H17A 119.4
C18A C17A H17A 119.4
C13A C18A C17A 120.5(5)
C13A C18A H18A 119.7
C17A C18A H18A 119.7
C21A C19A C20A 111.1(5)
C21A C19A C16A 114.8(5)
C20A C19A C16A 109.9(5)
C21A C19A H19A 106.9
C20A C19A H19A 106.9
C16A C19A H19A 106.9
C19A C20A H20A 109.5
C19A C20A H20B 109.5
H20A C20A H20B 109.5
C19A C20A H20C 109.5
H20A C20A H20C 109.5
H20B C20A H20C 109.5
C19A C21A H21A 109.5
C19A C21A H21B 109.5
H21A C21A H21B 109.5
C19A C21A H21C 109.5
H21A C21A H21C 109.5
H21B C21A H21C 109.5
C27A C22A C23A 119.4(5)
C27A C22A N2A 119.8(4)
C23A C22A N2A 120.7(4)
C24A C23A C22A 119.6(5)
C24A C23A H23A 120.2
C22A C23A H23A 120.2
C23A C24A C25A 122.2(5)
C23A C24A H24A 118.9
C25A C24A H24A 118.9
C24A C25A C26A 116.8(5)
C24A C25A C28A 120.2(6)
C26A C25A C28A 122.8(6)
C27A C26A C25A 121.8(6)
C27A C26A H26A 119.1
C25A C26A H26A 119.1
C22A C27A C26A 120.3(5)
C22A C27A H27A 119.9
C26A C27A H27A 119.9
C29F C28A C30F 127.6(8)
C30F C28A C29A 123.1(10)
C29F C28A C25A 114.8(7)
C30F C28A C25A 115.4(7)
C29A C28A C25A 112.0(9)
C29F C28A C30A 124.0(10)
C29A C28A C30A 93.8(12)
C25A C28A C30A 114.8(10)
C29F C28A H28A 71.1
C30F C28A H28A 77.7
C29A C28A H28A 111.7
C25A C28A H28A 111.7
C30A C28A H28A 111.7
C29F C28A H28F 96.7
C30F C28A H28F 95.8
C29A C28A H28F 53.0
C25A C28A H28F 91.7
C30A C28A H28F 57.8
H28A C28A H28F 156.4
N3A C31A C32A 135.2(4)
N3A C31A C42A 116.7(4)
C32A C31A C42A 108.0(4)
C33A C32A C37A 118.9(4)
C33A C32A C31A 136.0(4)
C37A C32A C31A 105.1(4)
C32A C33A C34A 118.2(4)
C32A C33A H33A 120.9
C34A C33A H33A 120.9
C35A C34A C33A 122.7(5)
C35A C34A H34A 118.7
C33A C34A H34A 118.7
C34A C35A C36A 120.7(4)
C34A C35A H35A 119.6
C36A C35A H35A 119.6
C37A C36A C35A 116.4(4)
C37A C36A C38A 117.0(4)
C35A C36A C38A 126.6(4)
C36A C37A C41A 122.5(4)
C36A C37A C32A 123.1(4)
C41A C37A C32A 114.4(4)
C39A C38A C36A 120.0(4)
C39A C38A H38A 120.0
C36A C38A H38A 120.0
C38A C39A C40A 122.4(5)
C38A C39A H39A 118.8
C40A C39A H39A 118.8
C41A C40A C39A 118.3(4)
C41A C40A H40A 120.9
C39A C40A H40A 120.9
C40A C41A C37A 119.8(4)
C40A C41A C42A 134.9(4)
C37A C41A C42A 105.3(4)
N4A C42A C41A 135.6(4)
N4A C42A C31A 117.3(4)
C41A C42A C31A 107.1(4)
C44A C43A C48A 119.4(4)
C44A C43A N3A 118.3(4)
C48A C43A N3A 122.2(4)
C43A C44A C45A 120.4(4)
C43A C44A H44A 119.8
C45A C44A H44A 119.8
C44A C45A C46A 121.0(4)
C44A C45A H45A 119.5
C46A C45A H45A 119.5
C47A C46A C45A 117.5(4)
C47A C46A C49A 119.4(4)
C45A C46A C49A 123.0(4)
C46A C47A C48A 121.7(4)
C46A C47A H47A 119.1
C48A C47A H47A 119.1
C47A C48A C43A 119.9(4)
C47A C48A H48A 120.0
C43A C48A H48A 120.0
C51A C49A C46A 109.6(4)
C51A C49A C50A 112.3(5)
C46A C49A C50A 113.2(4)
C51A C49A H49A 107.1
C46A C49A H49A 107.1
C50A C49A H49A 107.1
C49A C50A H50A 109.5
C49A C50A H50B 109.5
H50A C50A H50B 109.5
C49A C50A H50C 109.5
H50A C50A H50C 109.5
H50B C50A H50C 109.5
C49A C51A H51A 109.5
C49A C51A H51B 109.5
H51A C51A H51B 109.5
C49A C51A H51C 109.5
H51A C51A H51C 109.5
H51B C51A H51C 109.5
C57A C52A C53A 120.1(4)
C57A C52A N4A 121.7(4)
C53A C52A N4A 118.1(4)
C52A C53A C54A 119.9(4)
C52A C53A H53A 120.1
C54A C53A H53A 120.1
C55A C54A C53A 120.8(5)
C55A C54A H54A 119.6
C53A C54A H54A 119.6
C54A C55A C56A 118.2(4)
C54A C55A C58A 121.3(5)
C56A C55A C58A 120.5(5)
C57A C56A C55A 121.2(5)
C57A C56A H56A 119.4
C55A C56A H56A 119.4
C52A C57A C56A 119.8(5)
C52A C57A H57A 120.1
C56A C57A H57A 120.1
C59A C58A C55A 110.9(5)
C59A C58A C60A 110.3(5)
C55A C58A C60A 112.1(5)
C59A C58A H58A 107.8
C55A C58A H58A 107.8
C60A C58A H58A 107.8
C58A C59A H59A 109.5
C58A C59A H59B 109.5
H59A C59A H59B 109.5
C58A C59A H59C 109.5
H59A C59A H59C 109.5
H59B C59A H59C 109.5
C58A C60A H60A 109.5
C58A C60A H60B 109.5
H60A C60A H60B 109.5
C58A C60A H60C 109.5
H60A C60A H60C 109.5
H60B C60A H60C 109.5
F1A B1A F3A 111.5(6)
F1A B1A F4A 110.1(5)
F3A B1A F4A 109.1(5)
F1A B1A F2A 109.5(5)
F3A B1A F2A 108.8(5)
F4A B1A F2A 107.7(6)
N1B Cu1B N3B 128.11(15)
N1B Cu1B N2B 82.40(15)
N3B Cu1B N2B 118.34(15)
N1B Cu1B N4B 131.64(15)
N3B Cu1B N4B 82.11(15)
N2B Cu1B N4B 118.78(15)
C1B N1B C13B 122.4(4)
C1B N1B Cu1B 112.6(3)
C13B N1B Cu1B 124.8(3)
C12B N2B C22B 123.8(4)
C12B N2B Cu1B 111.1(3)
C22B N2B Cu1B 124.4(3)
C31B N3B C43B 120.6(4)
C31B N3B Cu1B 112.3(3)
C43B N3B Cu1B 126.9(3)
C42B N4B C52B 126.9(4)
C42B N4B Cu1B 112.0(3)
C52B N4B Cu1B 120.6(3)
N1B C1B C2B 136.6(4)
N1B C1B C12B 115.7(4)
C2B C1B C12B 107.7(4)
C3B C2B C7B 118.7(4)
C3B C2B C1B 135.5(4)
C7B C2B C1B 105.6(4)
C2B C3B C4B 118.7(4)
C2B C3B H3B 120.7
C4B C3B H3B 120.7
C5B C4B C3B 122.2(5)
C5B C4B H4B 118.9
C3B C4B H4B 118.9
C4B C5B C6B 121.1(5)
C4B C5B H5B 119.5
C6B C5B H5B 119.5
C7B C6B C5B 116.2(4)
C7B C6B C8B 116.0(5)
C5B C6B C8B 127.7(5)
C6B C7B C11B 123.1(4)
C6B C7B C2B 123.0(4)
C11B C7B C2B 113.9(4)
C9B C8B C6B 120.5(4)
C9B C8B H8B 119.7
C6B C8B H8B 119.7
C8B C9B C10B 122.7(4)
C8B C9B H9B 118.7
C10B C9B H9B 118.7
C11B C10B C9B 118.4(5)
C11B C10B H10B 120.8
C9B C10B H10B 120.8
C10B C11B C7B 119.3(4)
C10B C11B C12B 134.9(4)
C7B C11B C12B 105.8(4)
N2B C12B C11B 136.3(4)
N2B C12B C1B 116.6(4)
C11B C12B C1B 107.0(4)
C14B C13B C18B 119.9(4)
C14B C13B N1B 121.0(4)
C18B C13B N1B 118.4(4)
C13B C14B C15B 120.5(5)
C13B C14B H14B 119.8
C15B C14B H14B 119.8
C14B C15B C16B 120.5(5)
C14B C15B H15B 119.8
C16B C15B H15B 119.8
C17B C16B C15B 117.5(5)
C17B C16B C19B 122.6(5)
C15B C16B C19B 119.9(5)
C16B C17B C18B 122.7(5)
C16B C17B H17B 118.7
C18B C17B H17B 118.7
C13B C18B C17B 118.8(5)
C13B C18B H18B 120.6
C17B C18B H18B 120.6
C20B C19B C16B 113.3(6)
C20B C19B C21B 115.8(6)
C16B C19B C21B 113.1(5)
C20B C19B H19B 104.4
C16B C19B H19B 104.4
C21B C19B H19B 104.4
C19B C20B H20D 109.5
C19B C20B H20E 109.5
H20D C20B H20E 109.5
C19B C20B H20F 109.5
H20D C20B H20F 109.5
H20E C20B H20F 109.5
C19B C21B H21D 109.5
C19B C21B H21E 109.5
H21D C21B H21E 109.5
C19B C21B H21F 109.5
H21D C21B H21F 109.5
H21E C21B H21F 109.5
C27B C22B C23B 120.2(4)
C27B C22B N2B 118.0(4)
C23B C22B N2B 121.6(4)
C24B C23B C22B 118.5(5)
C24B C23B H23B 120.7
C22B C23B H23B 120.7
C25B C24B C23B 122.6(5)
C25B C24B H24B 118.7
C23B C24B H24B 118.7
C24B C25B C26B 117.2(4)
C24B C25B C28B 120.8(5)
C26B C25B C28B 122.0(5)
C27B C26B C25B 121.4(5)
C27B C26B H26B 119.3
C25B C26B H26B 119.3
C22B C27B C26B 119.9(4)
C22B C27B H27B 120.0
C26B C27B H27B 120.0
C29B C28B C25B 111.3(5)
C29B C28B C30B 108.8(6)
C25B C28B C30B 113.1(5)
C29B C28B H28B 107.8
C25B C28B H28B 107.8
C30B C28B H28B 107.8
C28B C29B H29D 109.5
C28B C29B H29E 109.5
H29D C29B H29E 109.5
C28B C29B H29F 109.5
H29D C29B H29F 109.5
H29E C29B H29F 109.5
C28B C30B H30D 109.5
C28B C30B H30E 109.5
H30D C30B H30E 109.5
C28B C30B H30F 109.5
H30D C30B H30F 109.5
H30E C30B H30F 109.5
N3B C31B C32B 134.3(4)
N3B C31B C42B 117.7(4)
C32B C31B C42B 107.9(4)
C33B C32B C37B 119.0(4)
C33B C32B C31B 135.1(5)
C37B C32B C31B 105.8(4)
C32B C33B C34B 118.3(5)
C32B C33B H33B 120.8
C34B C33B H33B 120.8
C35B C34B C33B 122.3(5)
C35B C34B H34B 118.9
C33B C34B H34B 118.9
C34B C35B C36B 121.0(5)
C34B C35B H35B 119.5
C36B C35B H35B 119.5
C35B C36B C37B 116.4(4)
C35B C36B C38B 127.1(5)
C37B C36B C38B 116.5(5)
C32B C37B C36B 123.0(4)
C32B C37B C41B 114.0(4)
C36B C37B C41B 123.0(4)
C39B C38B C36B 120.5(5)
C39B C38B H38B 119.7
C36B C38B H38B 119.7
C38B C39B C40B 122.7(5)
C38B C39B H39B 118.7
C40B C39B H39B 118.7
C41B C40B C39B 119.6(5)
C41B C40B H40B 120.2
C39B C40B H40B 120.2
C40B C41B C37B 117.6(4)
C40B C41B C42B 137.4(4)
C37B C41B C42B 104.9(4)
N4B C42B C41B 137.5(4)
N4B C42B C31B 115.2(4)
C41B C42B C31B 107.2(4)
C44B C43B C48B 119.6(5)
C44B C43B N3B 119.5(4)
C48B C43B N3B 120.7(4)
C43B C44B C45B 118.4(5)
C43B C44B H44B 120.8
C45B C44B H44B 120.8
C46B C45B C44B 123.6(6)
C46B C45B H45B 118.2
C44B C45B H45B 118.2
C45B C46B C47B 116.8(5)
C45B C46B C49B 122.3(7)
C47B C46B C49B 120.7(7)
C46B C47B C48B 121.8(6)
C46B C47B H47B 119.1
C48B C47B H47B 119.1
C47B C48B C43B 119.8(5)
C47B C48B H48B 120.1
C43B C48B H48B 120.1
C50F C49B C51B 122.8(10)
C50F C49B C50B 51.5(9)
C51B C49B C50B 113.5(8)
C50F C49B C46B 123.4(10)
C51B C49B C46B 112.8(6)
C50B C49B C46B 115.0(8)
C50F C49B H49B 53.3
C51B C49B H49B 104.7
C50B C49B H49B 104.8
C46B C49B H49B 104.7
C50F C49B H49F 83.5
C51B C49B H49F 88.2
C50B C49B H49F 135.0
C46B C49B H49F 88.6
C49B C51B H51D 109.5
C49B C51B H51E 109.5
H51D C51B H51E 109.5
C49B C51B H51F 109.5
H51D C51B H51F 109.5
H51E C51B H51F 109.5
C53B C52B C57B 118.3(5)
C53B C52B N4B 124.6(4)
C57B C52B N4B 116.9(4)
C54B C53B C52B 119.4(5)
C54B C53B H53B 120.3
C52B C53B H53B 120.3
C53B C54B C55B 123.0(5)
C53B C54B H54B 118.5
C55B C54B H54B 118.5
C56B C55B C54B 116.2(5)
C56B C55B C58B 122.6(6)
C54B C55B C58B 121.2(6)
C57B C56B C55B 122.4(6)
C57B C56B H56B 118.8
C55B C56B H56B 118.8
C56B C57B C52B 120.6(5)
C56B C57B H57B 119.7
C52B C57B H57B 119.7
C60B C58B C55B 116.0(5)
C60B C58B C59B 111.7(6)
C55B C58B C59B 109.0(5)
C60B C58B H58B 106.5
C55B C58B H58B 106.5
C59B C58B H58B 106.5
C58B C59B H59D 109.5
C58B C59B H59E 109.5
H59D C59B H59E 109.5
C58B C59B H59F 109.5
H59D C59B H59F 109.5
H59E C59B H59F 109.5
C58B C60B H60D 109.5
C58B C60B H60E 109.5
H60D C60B H60E 109.5
C58B C60B H60F 109.5
H60D C60B H60F 109.5
H60E C60B H60F 109.5
F4B B1B F1B 108.3(6)
F4B B1B F3B 110.2(7)
F1B B1B F3B 108.8(6)
F4B B1B F2B 110.0(5)
F1B B1B F2B 110.8(7)
F3B B1B F2B 108.7(5)
N3C Cu1C N1C 129.08(15)
N3C Cu1C N2C 125.78(15)
N1C Cu1C N2C 82.09(15)
N3C Cu1C N4C 82.49(15)
N1C Cu1C N4C 123.67(15)
N2C Cu1C N4C 119.11(15)
C1C N1C C13C 120.9(4)
C1C N1C Cu1C 112.6(3)
C13C N1C Cu1C 126.4(3)
C12C N2C C22C 121.9(4)
C12C N2C Cu1C 112.2(3)
C22C N2C Cu1C 125.8(3)
C31C N3C C43C 123.9(4)
C31C N3C Cu1C 112.5(3)
C43C N3C Cu1C 123.3(3)
C42C N4C C52C 124.0(4)
C42C N4C Cu1C 112.1(3)
C52C N4C Cu1C 123.5(3)
N1C C1C C2C 135.8(4)
N1C C1C C12C 116.3(4)
C2C C1C C12C 107.9(4)
C3C C2C C7C 117.8(4)
C3C C2C C1C 136.2(5)
C7C C2C C1C 106.0(4)
C2C C3C C4C 119.3(5)
C2C C3C H3C 120.3
C4C C3C H3C 120.3
C5C C4C C3C 121.9(5)
C5C C4C H4C 119.1
C3C C4C H4C 119.1
C4C C5C C6C 121.1(5)
C4C C5C H5C 119.5
C6C C5C H5C 119.5
C7C C6C C8C 116.7(5)
C7C C6C C5C 115.8(5)
C8C C6C C5C 127.4(5)
C6C C7C C2C 124.0(4)
C6C C7C C11C 123.1(5)
C2C C7C C11C 112.8(4)
C9C C8C C6C 121.0(5)
C9C C8C H8C 119.5
C6C C8C H8C 119.5
C8C C9C C10C 122.3(5)
C8C C9C H9C 118.9
C10C C9C H9C 118.9
C11C C10C C9C 118.5(5)
C11C C10C H10C 120.8
C9C C10C H10C 120.8
C10C C11C C7C 118.4(4)
C10C C11C C12C 136.0(4)
C7C C11C C12C 105.6(4)
N2C C12C C11C 136.1(4)
N2C C12C C1C 116.3(4)
C11C C12C C1C 107.6(4)
C14C C13C C18C 119.4(5)
C14C C13C N1C 122.8(4)
C18C C13C N1C 117.6(4)
C13C C14C C15C 120.0(5)
C13C C14C H14C 120.0
C15C C14C H14C 120.0
C16C C15C C14C 121.7(5)
C16C C15C H15C 119.1
C14C C15C H15C 119.1
C15C C16C C17C 118.0(5)
C15C C16C C19C 121.7(5)
C17C C16C C19C 120.3(5)
C18C C17C C16C 121.5(5)
C18C C17C H17C 119.3
C16C C17C H17C 119.3
C17C C18C C13C 119.3(5)
C17C C18C H18C 120.3
C13C C18C H18C 120.3
C20C C19C C21C 111.1(5)
C20C C19C C16C 111.9(5)
C21C C19C C16C 111.7(5)
C20C C19C H19C 107.3
C21C C19C H19C 107.3
C16C C19C H19C 107.3
C19C C20C H20G 109.5
C19C C20C H20H 109.5
H20G C20C H20H 109.5
C19C C20C H20I 109.5
H20G C20C H20I 109.5
H20H C20C H20I 109.5
C19C C21C H21G 109.5
C19C C21C H21H 109.5
H21G C21C H21H 109.5
C19C C21C H21I 109.5
H21G C21C H21I 109.5
H21H C21C H21I 109.5
C23C C22C C27C 120.2(4)
C23C C22C N2C 121.5(4)
C27C C22C N2C 118.1(4)
C22C C23C C24C 119.3(5)
C22C C23C H23C 120.4
C24C C23C H23C 120.4
C23C C24C C25C 122.0(5)
C23C C24C H24C 119.0
C25C C24C H24C 119.0
C26C C25C C24C 117.7(5)
C26C C25C C28C 121.6(5)
C24C C25C C28C 120.7(5)
C25C C26C C27C 121.8(5)
C25C C26C H26C 119.1
C27C C26C H26C 119.1
C26C C27C C22C 118.9(5)
C26C C27C H27C 120.6
C22C C27C H27C 120.6
C25C C28C C29C 111.1(5)
C25C C28C C30C 112.7(5)
C29C C28C C30C 112.2(5)
C25C C28C H28C 106.8
C29C C28C H28C 106.8
C30C C28C H28C 106.8
C28C C29C H29G 109.5
C28C C29C H29H 109.5
H29G C29C H29H 109.5
C28C C29C H29I 109.5
H29G C29C H29I 109.5
H29H C29C H29I 109.5
C28C C30C H30G 109.5
C28C C30C H30H 109.5
H30G C30C H30H 109.5
C28C C30C H30I 109.5
H30G C30C H30I 109.5
H30H C30C H30I 109.5
N3C C31C C32C 136.1(4)
N3C C31C C42C 116.5(4)
C32C C31C C42C 107.4(4)
C33C C32C C37C 119.2(4)
C33C C32C C31C 135.7(5)
C37C C32C C31C 105.1(4)
C32C C33C C34C 118.2(5)
C32C C33C H33C 120.9
C34C C33C H33C 120.9
C35C C34C C33C 122.7(5)
C35C C34C H34C 118.6
C33C C34C H34C 118.7
C34C C35C C36C 120.7(5)
C34C C35C H35C 119.6
C36C C35C H35C 119.6
C37C C36C C35C 116.4(5)
C37C C36C C38C 116.8(5)
C35C C36C C38C 126.8(5)
C36C C37C C41C 123.2(5)
C36C C37C C32C 122.7(5)
C41C C37C C32C 114.1(4)
C39C C38C C36C 120.1(5)
C39C C38C H38C 119.9
C36C C38C H38C 119.9
C38C C39C C40C 123.0(5)
C38C C39C H39C 118.5
C40C C39C H39C 118.5
C41C C40C C39C 118.4(5)
C41C C40C H40C 120.8
C39C C40C H40C 120.8
C40C C41C C37C 118.5(4)
C40C C41C C42C 135.2(5)
C37C C41C C42C 106.3(4)
N4C C42C C41C 136.5(4)
N4C C42C C31C 116.1(4)
C41C C42C C31C 107.2(4)
C44C C43C C48C 118.9(5)
C44C C43C N3C 118.6(4)
C48C C43C N3C 122.5(4)
C45C C44C C43C 120.3(5)
C45C C44C H44C 119.8
C43C C44C H44C 119.8
C46C C45C C44C 121.6(5)
C46C C45C H45C 119.2
C44C C45C H45C 119.2
C45C C46C C47C 118.9(5)
C45C C46C C49E 118.4(7)
C47C C46C C49E 120.9(7)
C45C C46C C49C 124.5(7)
C47C C46C C49C 113.8(7)
C48C C47C C46C 120.4(6)
C48C C47C H47C 119.8
C46C C47C H47C 119.8
C47C C48C C43C 119.8(5)
C47C C48C H48C 120.1
C43C C48C H48C 120.1
C53C C52C C57C 118.8(4)
C53C C52C N4C 118.5(4)
C57C C52C N4C 122.4(4)
C52C C53C C54C 121.2(4)
C52C C53C H53C 119.4
C54C C53C H53C 119.4
C53C C54C C55C 121.0(4)
C53C C54C H54C 119.5
C55C C54C H54C 119.5
C56C C55C C54C 117.8(4)
C56C C55C C58C 119.2(4)
C54C C55C C58C 122.9(5)
C57C C56C C55C 121.1(4)
C57C C56C H56C 119.4
C55C C56C H56C 119.4
C56C C57C C52C 120.0(4)
C56C C57C H57C 120.0
C52C C57C H57C 120.0
C59C C58C C60C 113.0(6)
C59C C58C C55C 114.1(5)
C60C C58C C55C 110.9(5)
C59C C58C H58C 106.1
C60C C58C H58C 106.1
C55C C58C H58C 106.1
C58C C59C H59G 109.5
C58C C59C H59H 109.5
H59G C59C H59H 109.5
C58C C59C H59I 109.5
H59G C59C H59I 109.5
H59H C59C H59I 109.5
C58C C60C H60G 109.5
C58C C60C H60H 109.5
H60G C60C H60H 109.5
C58C C60C H60I 109.5
H60G C60C H60I 109.5
H60H C60C H60I 109.5
F2C B1C F4C 109.0(5)
F2C B1C F3C 108.6(5)
F4C B1C F3C 108.8(6)
F2C B1C F1C 111.3(6)
F4C B1C F1C 110.2(5)
F3C B1C F1C 108.9(5)
N2D Cu1D N3D 131.52(16)
N2D Cu1D N1D 82.14(16)
N3D Cu1D N1D 121.52(17)
N2D Cu1D N4D 118.99(16)
N3D Cu1D N4D 82.94(16)
N1D Cu1D N4D 125.76(16)
C1D N1D C13D 125.1(4)
C1D N1D Cu1D 112.7(3)
C13D N1D Cu1D 121.7(3)
C12D N2D C22D 125.1(4)
C12D N2D Cu1D 111.7(3)
C22D N2D Cu1D 122.7(3)
C31D N3D C43D 120.9(4)
C31D N3D Cu1D 111.2(3)
C43D N3D Cu1D 127.7(3)
C42D N4D C52D 122.8(4)
C42D N4D Cu1D 110.8(3)
C52D N4D Cu1D 126.4(3)
N1D C1D C2D 136.3(5)
N1D C1D C12D 115.2(4)
C2D C1D C12D 108.5(4)
C3D C2D C7D 117.1(5)
C3D C2D C1D 137.0(5)
C7D C2D C1D 105.9(4)
C2D C3D C4D 120.6(6)
C2D C3D H3D 119.7
C4D C3D H3D 119.7
C5D C4D C3D 121.4(6)
C5D C4D H4D 119.3
C3D C4D H4D 119.3
C4D C5D C6D 121.5(5)
C4D C5D H5D 119.2
C6D C5D H5D 119.2
C8D C6D C5D 128.3(5)
C8D C6D C7D 116.8(5)
C5D C6D C7D 114.9(5)
C6D C7D C2D 124.4(5)
C6D C7D C11D 122.1(5)
C2D C7D C11D 113.5(4)
C9D C8D C6D 121.1(5)
C9D C8D H8D 119.5
C6D C8D H8D 119.5
C8D C9D C10D 122.1(5)
C8D C9D H9D 119.0
C10D C9D H9D 119.0
C11D C10D C9D 119.3(5)
C11D C10D H10D 120.4
C9D C10D H10D 120.4
C10D C11D C7D 118.6(5)
C10D C11D C12D 135.8(5)
C7D C11D C12D 105.7(4)
N2D C12D C11D 135.9(5)
N2D C12D C1D 117.4(4)
C11D C12D C1D 106.5(4)
C18D C13D C14D 119.5(5)
C18D C13D N1D 122.2(5)
C14D C13D N1D 117.9(5)
C15D C14D C13D 119.2(5)
C15D C14D H14D 120.4
C13D C14D H14D 120.4
C16D C15D C14D 122.6(5)
C16D C15D H15D 118.7
C14D C15D H15D 118.7
C17D C16D C15D 115.8(5)
C17D C16D C19D 121.2(6)
C15D C16D C19D 122.9(5)
C16D C17D C18D 123.0(6)
C16D C17D H17D 118.5
C18D C17D H17D 118.5
C13D C18D C17D 119.5(6)
C13D C18D H18D 120.3
C17D C18D H18D 120.3
C16D C19D C20D 109.7(5)
C16D C19D C21D 113.3(5)
C20D C19D C21D 110.7(5)
C16D C19D H19D 107.7
C20D C19D H19D 107.7
C21D C19D H19D 107.7
C19D C20D H20J 109.5
C19D C20D H20K 109.5
H20J C20D H20K 109.5
C19D C20D H20L 109.5
H20J C20D H20L 109.5
H20K C20D H20L 109.5
C19D C21D H21J 109.5
C19D C21D H21K 109.5
H21J C21D H21K 109.5
C19D C21D H21L 109.5
H21J C21D H21L 109.5
H21K C21D H21L 109.5
C27D C22D C23D 118.9(5)
C27D C22D N2D 118.3(4)
C23D C22D N2D 122.6(5)
C24D C23D C22D 119.1(5)
C24D C23D H23D 120.5
C22D C23D H23D 120.5
C25D C24D C23D 121.9(5)
C25D C24D H24D 119.0
C23D C24D H24D 119.0
C26D C25D C24D 118.0(5)
C26D C25D C28D 118.5(6)
C24D C25D C28D 123.5(6)
C27D C26D C25D 121.2(5)
C27D C26D H26D 119.4
C25D C26D H26D 119.4
C26D C27D C22D 120.8(5)
C26D C27D H27D 119.6
C22D C27D H27D 119.6
C29D C28D C30D 121.0(9)
C29E C28D C30D 135.0(12)
C29D C28D C25D 116.5(8)
C29E C28D C25D 109.7(10)
C30D C28D C25D 114.1(8)
C29D C28D C30E 103.6(9)
C29E C28D C30E 135.4(12)
C25D C28D C30E 109.7(7)
C29D C28D H28D 99.7
C29E C28D H28D 62.9
C30D C28D H28D 99.7
C25D C28D H28D 99.7
C30E C28D H28D 128.2
C29D C28D H28E 124.9
C29E C28D H28E 91.2
C30D C28D H28E 73.7
C25D C28D H28E 97.9
C30E C28D H28E 103.2
N3D C31D C32D 135.4(5)
N3D C31D C42D 116.9(4)
C32D C31D C42D 107.7(4)
C33D C32D C37D 119.6(5)
C33D C32D C31D 134.8(5)
C37D C32D C31D 105.4(4)
C32D C33D C34D 118.6(5)
C32D C33D H33D 120.7
C34D C33D H33D 120.7
C35D C34D C33D 121.4(6)
C35D C34D H34D 119.3
C33D C34D H34D 119.3
C34D C35D C36D 122.4(6)
C34D C35D H35D 118.8
C36D C35D H35D 118.8
C37D C36D C38D 116.6(5)
C37D C36D C35D 114.8(5)
C38D C36D C35D 128.6(5)
C36D C37D C32D 123.2(5)
C36D C37D C41D 122.2(5)
C32D C37D C41D 114.6(4)
C39D C38D C36D 120.3(5)
C39D C38D H38D 119.9
C36D C38D H38D 119.9
C38D C39D C40D 123.5(5)
C38D C39D H39D 118.3
C40D C39D H39D 118.3
C41D C40D C39D 117.3(5)
C41D C40D H40D 121.3
C39D C40D H40D 121.3
C40D C41D C37D 120.2(4)
C40D C41D C42D 134.8(5)
C37D C41D C42D 104.9(4)
N4D C42D C41D 135.7(4)
N4D C42D C31D 117.0(4)
C41D C42D C31D 107.4(4)
C44D C43D C48D 118.5(5)
C44D C43D N3D 121.5(5)
C48D C43D N3D 120.0(5)
C43D C44D C45D 120.8(5)
C43D C44D H44D 119.6
C45D C44D H44D 119.6
C46D C45D C44D 121.3(6)
C46D C45D H45D 119.3
C44D C45D H45D 119.3
C45D C46D C47D 117.4(6)
C45D C46D C49D 123.0(6)
C47D C46D C49D 119.5(6)
C48D C47D C46D 120.5(6)
C48D C47D H47D 119.7
C46D C47D H47D 119.7
C47D C48D C43D 121.2(6)
C47D C48D H48D 119.4
C43D C48D H48D 119.4
C51D C49D C50D 116.7(8)
C51D C49D C46D 110.2(7)
C50D C49D C46D 110.9(7)
C51D C49D H49D 106.1
C50D C49D H49D 106.1
C46D C49D H49D 106.1
C49D C50D H50G 109.5
C49D C50D H50H 109.5
H50G C50D H50H 109.5
C49D C50D H50I 109.5
H50G C50D H50I 109.5
H50H C50D H50I 109.5
C49D C51D H51G 109.5
C49D C51D H51H 109.5
H51G C51D H51H 109.5
C49D C51D H51I 109.5
H51G C51D H51I 109.5
H51H C51D H51I 109.5
C57D C52D C53D 118.8(5)
C57D C52D N4D 122.2(5)
C53D C52D N4D 118.7(4)
C54D C53D C52D 120.6(5)
C54D C53D H53D 119.7
C52D C53D H53D 119.7
C53D C54D C55D 120.4(5)
C53D C54D H54D 119.8
C55D C54D H54D 119.8
C56D C55D C54D 118.3(6)
C56D C55D C58D 119.4(6)
C54D C55D C58D 122.1(6)
C57D C56D C55D 121.1(6)
C57D C56D H56D 119.4
C55D C56D H56D 119.4
C56D C57D C52D 120.6(5)
C56D C57D H57D 119.7
C52D C57D H57D 119.7
C59E C58D C59D 59.4(11)
C59E C58D C55D 113.5(11)
C59D C58D C55D 114.7(9)
C59E C58D C60E 118.0(14)
C59D C58D C60E 62.6(11)
C55D C58D C60E 108.7(10)
C59D C58D C60D 99.0(10)
C55D C58D C60D 103.9(8)
C60E C58D C60D 146.9(12)
C59E C58D H58D 131.1
C59D C58D H58D 112.7
C55D C58D H58D 112.7
C60E C58D H58D 58.7
C60D C58D H58D 112.7
C59E C58D H58E 108.1
C59D C58D H58E 142.4
C55D C58D H58E 102.9
C60E C58D H58E 104.2
C60D C58D H58E 73.0
H58D C58D H58E 45.6
F1D B1D F2D 112.2(10)
F1D B1D F3D 113.1(9)
F2D B1D F3D 109.4(7)
F1D B1D F4D 108.2(8)
F2D B1D F4D 109.2(9)
F3D B1D F4D 104.6(9)
C28A C29A H29A 109.5
H28F C29A H29A 120.1
C28A C29A H29B 109.5
H28F C29A H29B 128.7
H29A C29A H29B 109.5
C28A C29A H29C 109.5
H28F C29A H29C 66.7
H29A C29A H29C 109.5
H29B C29A H29C 109.5
C28A C30A H30A 109.5
H28F C30A H30A 119.0
C28A C30A H30B 109.5
H28F C30A H30B 68.4
H30A C30A H30B 109.5
C28A C30A H30C 109.5
H28F C30A H30C 129.3
H30A C30A H30C 109.5
H30B C30A H30C 109.5
C49B C50B H50D 109.5
C49B C50B H50E 109.5
H50D C50B H50E 109.5
C49B C50B H50F 109.5
H50D C50B H50F 109.5
H50E C50B H50F 109.5
C50C C49C C51C 119.7(14)
C50C C49C C46C 89.5(12)
C51C C49C C46C 115.9(10)
C50C C49C H49C 110.0
C51C C49C H49C 110.0
C46C C49C H49C 110.0
C49C C50C H50J 109.5
C49C C50C H50K 109.5
H50J C50C H50K 109.5
C49C C50C H50L 109.5
H50J C50C H50L 109.5
H50K C50C H50L 109.5
C49C C51C H51J 109.5
C49C C51C H51K 109.5
H51J C51C H51K 109.5
C49C C51C H51L 109.5
H51J C51C H51L 109.5
H51K C51C H51L 109.5
C28D C29D H29J 109.5
C28D C29D H29K 109.5
H29J C29D H29K 109.5
C28D C29D H29L 109.5
H29J C29D H29L 109.5
H29K C29D H29L 109.5
C28D C30D H30J 109.5
H28E C30D H30J 88.6
C28D C30D H30K 109.5
H28E C30D H30K 88.7
H30J C30D H30K 109.5
C28D C30D H30L 109.4
H28E C30D H30L 147.0
H30J C30D H30L 109.5
H30K C30D H30L 109.5
C58D C59D H59J 109.5
C58D C59D H59K 109.5
H59J C59D H59K 109.5
C58D C59D H59L 109.5
H59J C59D H59L 109.5
H59K C59D H59L 109.5
C58D C60D H60J 109.5
C58D C60D H60K 109.5
H60J C60D H60K 109.5
C58D C60D H60L 109.5
H60J C60D H60L 109.5
H60K C60D H60L 109.5
C28A C29F H29M 109.5
C28A C29F H29N 109.5
H29M C29F H29N 109.5
C28A C29F H29O 109.5
H29M C29F H29O 109.5
H29N C29F H29O 109.5
C28A C30F H30M 109.5
C28A C30F H30N 109.5
H30M C30F H30N 109.5
C28A C30F H30O 109.5
H30M C30F H30O 109.5
H30N C30F H30O 109.5
C49B C50F H50M 109.5
C49B C50F H50N 109.5
H50M C50F H50N 109.5
C49B C50F H50O 109.4
H50M C50F H50O 109.5
H50N C50F H50O 109.5
C51E C49E C46C 105.0(10)
C51E C49E C50E 109.8(10)
C46C C49E C50E 115.4(9)
C51E C49E H49E 108.8
C46C C49E H49E 108.8
C50E C49E H49E 108.8
C49E C50E H50P 109.5
C49E C50E H50Q 109.5
H50P C50E H50Q 109.5
C49E C50E H50R 109.5
H50P C50E H50R 109.5
H50Q C50E H50R 109.5
C49E C51E H51M 109.5
C49E C51E H51N 109.5
H51M C51E H51N 109.5
C49E C51E H51O 109.5
H51M C51E H51O 109.5
H51N C51E H51O 109.5
C28D C29E H29P 109.5
C28D C29E H29Q 109.5
H29P C29E H29Q 109.5
C28D C29E H29R 109.5
H29P C29E H29R 109.5
H29Q C29E H29R 109.5
C28D C30E H30P 109.5
C28D C30E H30Q 109.4
H30P C30E H30Q 109.5
C28D C30E H30R 109.5
H30P C30E H30R 109.5
H30Q C30E H30R 109.5
C58D C59E H59M 109.5
C58D C59E H59N 109.5
H59M C59E H59N 109.5
C58D C59E H59O 109.4
H59M C59E H59O 109.5
H59N C59E H59O 109.5
C58D C60E H60M 109.5
C58D C60E H60N 109.5
H60M C60E H60N 109.5
C58D C60E H60O 109.5
H60M C60E H60O 109.5
H60N C60E H60O 109.5

loop_
_geom_bond_atom_site_label_1
_geom_bond_atom_site_label_2
_geom_bond_distance
Cu1A N4A 1.975(4)
Cu1A N2A 2.000(4)
Cu1A N1A 2.010(4)
Cu1A N3A 2.044(4)
F1A B1A 1.367(7)
F2A B1A 1.398(7)
F3A B1A 1.374(7)
F4A B1A 1.388(7)
N1A C1A 1.290(5)
N1A C13A 1.415(6)
N2A C12A 1.287(5)
N2A C22A 1.433(6)
N3A C31A 1.298(5)
N3A C43A 1.421(5)
N4A C42A 1.297(5)
N4A C52A 1.423(5)
C1A C2A 1.485(6)
C1A C12A 1.513(6)
C2A C3A 1.379(6)
C2A C7A 1.434(6)
C3A C4A 1.420(6)
C3A H3A 0.9500
C4A C5A 1.368(7)
C4A H4A 0.9500
C5A C6A 1.412(6)
C5A H5A 0.9500
C6A C7A 1.391(6)
C6A C8A 1.426(6)
C7A C11A 1.413(6)
C8A C9A 1.358(6)
C8A H8A 0.9500
C9A C10A 1.404(6)
C9A H9A 0.9500
C10A C11A 1.372(6)
C10A H10A 0.9500
C11A C12A 1.453(6)
C13A C18A 1.393(6)
C13A C14A 1.396(7)
C14A C15A 1.385(7)
C14A H14A 0.9500
C15A C16A 1.381(7)
C15A H15A 0.9500
C16A C17A 1.387(7)
C16A C19A 1.520(7)
C17A C18A 1.393(6)
C17A H17A 0.9500
C18A H18A 0.9500
C19A C21A 1.495(8)
C19A C20A 1.515(7)
C19A H19A 1.0000
C20A H20A 0.9800
C20A H20B 0.9800
C20A H20C 0.9800
C21A H21A 0.9800
C21A H21B 0.9800
C21A H21C 0.9800
C22A C27A 1.372(6)
C22A C23A 1.383(6)
C23A C24A 1.383(7)
C23A H23A 0.9500
C24A C25A 1.384(8)
C24A H24A 0.9500
C25A C26A 1.387(8)
C25A C28A 1.517(8)
C26A C27A 1.381(7)
C26A H26A 0.9500
C27A H27A 0.9500
C28A C29F 1.412(10)
C28A C30F 1.427(10)
C28A C29A 1.495(14)
C28A C30A 1.531(14)
C28A H28A 1.0000
C28A H28F 1.0262
C31A C32A 1.464(6)
C31A C42A 1.495(6)
C32A C33A 1.384(6)
C32A C37A 1.421(6)
C33A C34A 1.405(6)
C33A H33A 0.9500
C34A C35A 1.367(7)
C34A H34A 0.9500
C35A C36A 1.416(7)
C35A H35A 0.9500
C36A C37A 1.393(6)
C36A C38A 1.417(7)
C37A C41A 1.414(6)
C38A C39A 1.375(7)
C38A H38A 0.9500
C39A C40A 1.414(6)
C39A H39A 0.9500
C40A C41A 1.365(6)
C40A H40A 0.9500
C41A C42A 1.477(6)
C43A C44A 1.374(6)
C43A C48A 1.394(6)
C44A C45A 1.395(6)
C44A H44A 0.9500
C45A C46A 1.402(6)
C45A H45A 0.9500
C46A C47A 1.387(6)
C46A C49A 1.513(6)
C47A C48A 1.390(6)
C47A H47A 0.9500
C48A H48A 0.9500
C49A C51A 1.500(7)
C49A C50A 1.513(7)
C49A H49A 1.0000
C50A H50A 0.9800
C50A H50B 0.9800
C50A H50C 0.9800
C51A H51A 0.9800
C51A H51B 0.9800
C51A H51C 0.9800
C52A C57A 1.367(6)
C52A C53A 1.385(6)
C53A C54A 1.388(6)
C53A H53A 0.9500
C54A C55A 1.381(7)
C54A H54A 0.9500
C55A C56A 1.393(7)
C55A C58A 1.520(7)
C56A C57A 1.385(6)
C56A H56A 0.9500
C57A H57A 0.9500
C58A C59A 1.499(8)
C58A C60A 1.526(8)
C58A H58A 1.0000
C59A H59A 0.9800
C59A H59B 0.9800
C59A H59C 0.9800
C60A H60A 0.9800
C60A H60B 0.9800
C60A H60C 0.9800
Cu1B N1B 1.988(4)
Cu1B N3B 1.989(4)
Cu1B N2B 2.028(3)
Cu1B N4B 2.028(4)
F1B B1B 1.368(8)
F2B B1B 1.381(8)
F3B B1B 1.370(8)
F4B B1B 1.365(8)
N1B C1B 1.293(5)
N1B C13B 1.439(5)
N2B C12B 1.280(5)
N2B C22B 1.436(5)
N3B C31B 1.280(5)
N3B C43B 1.440(6)
N4B C42B 1.288(5)
N4B C52B 1.416(6)
C1B C2B 1.463(6)
C1B C12B 1.512(6)
C2B C3B 1.374(6)
C2B C7B 1.425(6)
C3B C4B 1.419(7)
C3B H3B 0.9500
C4B C5B 1.367(7)
C4B H4B 0.9500
C5B C6B 1.409(7)
C5B H5B 0.9500
C6B C7B 1.407(6)
C6B C8B 1.421(7)
C7B C11B 1.421(6)
C8B C9B 1.379(7)
C8B H8B 0.9500
C9B C10B 1.407(6)
C9B H9B 0.9500
C10B C11B 1.376(6)
C10B H10B 0.9500
C11B C12B 1.472(6)
C13B C14B 1.377(6)
C13B C18B 1.383(6)
C14B C15B 1.393(6)
C14B H14B 0.9500
C15B C16B 1.394(7)
C15B H15B 0.9500
C16B C17B 1.378(7)
C16B C19B 1.507(7)
C17B C18B 1.388(7)
C17B H17B 0.9500
C18B H18B 0.9500
C19B C20B 1.437(9)
C19B C21B 1.508(8)
C19B H19B 1.0000
C20B H20D 0.9800
C20B H20E 0.9800
C20B H20F 0.9800
C21B H21D 0.9800
C21B H21E 0.9800
C21B H21F 0.9800
C22B C27B 1.379(6)
C22B C23B 1.387(6)
C23B C24B 1.386(7)
C23B H23B 0.9500
C24B C25B 1.385(7)
C24B H24B 0.9500
C25B C26B 1.388(7)
C25B C28B 1.517(7)
C26B C27B 1.385(6)
C26B H26B 0.9500
C27B H27B 0.9500
C28B C29B 1.502(7)
C28B C30B 1.525(9)
C28B H28B 1.0000
C29B H29D 0.9800
C29B H29E 0.9800
C29B H29F 0.9800
C30B H30D 0.9800
C30B H30E 0.9800
C30B H30F 0.9800
C31B C32B 1.463(6)
C31B C42B 1.489(6)
C32B C33B 1.381(6)
C32B C37B 1.409(6)
C33B C34B 1.420(6)
C33B H33B 0.9500
C34B C35B 1.363(7)
C34B H34B 0.9500
C35B C36B 1.409(7)
C35B H35B 0.9500
C36B C37B 1.410(6)
C36B C38B 1.419(7)
C37B C41B 1.428(6)
C38B C39B 1.346(7)
C38B H38B 0.9500
C39B C40B 1.417(7)
C39B H39B 0.9500
C40B C41B 1.373(6)
C40B H40B 0.9500
C41B C42B 1.481(6)
C43B C44B 1.374(6)
C43B C48B 1.397(7)
C44B C45B 1.401(7)
C44B H44B 0.9500
C45B C46B 1.372(8)
C45B H45B 0.9500
C46B C47B 1.377(8)
C46B C49B 1.483(8)
C47B C48B 1.395(7)
C47B H47B 0.9500
C48B H48B 0.9500
C49B C50F 1.340(13)
C49B C51B 1.472(9)
C49B C50B 1.483(12)
C49B H49B 1.0000
C49B H49F 1.0462
C51B H51D 0.9800
C51B H51E 0.9800
C51B H51F 0.9800
C52B C53B 1.383(7)
C52B C57B 1.396(7)
C53B C54B 1.371(7)
C53B H53B 0.9500
C54B C55B 1.390(7)
C54B H54B 0.9500
C55B C56B 1.374(8)
C55B C58B 1.519(8)
C56B C57B 1.358(7)
C56B H56B 0.9500
C57B H57B 0.9500
C58B C60B 1.497(9)
C58B C59B 1.545(8)
C58B H58B 1.0000
C59B H59D 0.9800
C59B H59E 0.9800
C59B H59F 0.9800
C60B H60D 0.9800
C60B H60E 0.9800
C60B H60F 0.9800
Cu1C N3C 2.004(4)
Cu1C N1C 2.009(4)
Cu1C N2C 2.010(4)
Cu1C N4C 2.019(4)
F1C B1C 1.388(7)
F2C B1C 1.375(7)
F3C B1C 1.384(7)
F4C B1C 1.382(7)
N1C C1C 1.284(5)
N1C C13C 1.443(6)
N2C C12C 1.298(5)
N2C C22C 1.434(5)
N3C C31C 1.285(6)
N3C C43C 1.420(6)
N4C C42C 1.284(5)
N4C C52C 1.421(5)
C1C C2C 1.454(6)
C1C C12C 1.494(6)
C2C C3C 1.370(6)
C2C C7C 1.429(6)
C3C C4C 1.411(7)
C3C H3C 0.9500
C4C C5C 1.367(7)
C4C H4C 0.9500
C5C C6C 1.416(7)
C5C H5C 0.9500
C6C C7C 1.386(6)
C6C C8C 1.410(7)
C7C C11C 1.433(6)
C8C C9C 1.368(7)
C8C H8C 0.9500
C9C C10C 1.413(6)
C9C H9C 0.9500
C10C C11C 1.383(6)
C10C H10C 0.9500
C11C C12C 1.465(6)
C13C C14C 1.375(6)
C13C C18C 1.390(7)
C14C C15C 1.381(7)
C14C H14C 0.9500
C15C C16C 1.355(7)
C15C H15C 0.9500
C16C C17C 1.396(7)
C16C C19C 1.531(7)
C17C C18C 1.372(7)
C17C H17C 0.9500
C18C H18C 0.9500
C19C C20C 1.502(8)
C19C C21C 1.510(9)
C19C H19C 1.0000
C20C H20G 0.9800
C20C H20H 0.9800
C20C H20I 0.9800
C21C H21G 0.9800
C21C H21H 0.9800
C21C H21I 0.9800
C22C C23C 1.379(6)
C22C C27C 1.394(6)
C23C C24C 1.381(7)
C23C H23C 0.9500
C24C C25C 1.386(7)
C24C H24C 0.9500
C25C C26C 1.381(7)
C25C C28C 1.506(7)
C26C C27C 1.389(7)
C26C H26C 0.9500
C27C H27C 0.9500
C28C C29C 1.513(8)
C28C C30C 1.528(8)
C28C H28C 1.0000
C29C H29G 0.9800
C29C H29H 0.9800
C29C H29I 0.9800
C30C H30G 0.9800
C30C H30H 0.9800
C30C H30I 0.9800
C31C C32C 1.485(6)
C31C C42C 1.512(6)
C32C C33C 1.366(6)
C32C C37C 1.429(6)
C33C C34C 1.415(7)
C33C H33C 0.9500
C34C C35C 1.360(8)
C34C H34C 0.9500
C35C C36C 1.417(7)
C35C H35C 0.9500
C36C C37C 1.391(6)
C36C C38C 1.419(7)
C37C C41C 1.419(6)
C38C C39C 1.360(7)
C38C H38C 0.9500
C39C C40C 1.412(7)
C39C H39C 0.9500
C40C C41C 1.383(6)
C40C H40C 0.9500
C41C C42C 1.466(6)
C43C C44C 1.385(6)
C43C C48C 1.393(7)
C44C C45C 1.366(7)
C44C H44C 0.9500
C45C C46C 1.351(8)
C45C H45C 0.9500
C46C C47C 1.401(8)
C46C C49E 1.564(12)
C46C C49C 1.667(13)
C47C C48C 1.374(7)
C47C H47C 0.9500
C48C H48C 0.9500
C52C C53C 1.362(6)
C52C C57C 1.400(6)
C53C C54C 1.382(6)
C53C H53C 0.9500
C54C C55C 1.388(6)
C54C H54C 0.9500
C55C C56C 1.387(7)
C55C C58C 1.520(7)
C56C C57C 1.386(6)
C56C H56C 0.9500
C57C H57C 0.9500
C58C C59C 1.471(8)
C58C C60C 1.497(8)
C58C H58C 1.0000
C59C H59G 0.9800
C59C H59H 0.9800
C59C H59I 0.9800
C60C H60G 0.9800
C60C H60H 0.9800
C60C H60I 0.9800
Cu1D N2D 1.999(4)
Cu1D N3D 2.006(4)
Cu1D N1D 2.006(4)
Cu1D N4D 2.013(4)
F1D B1D 1.258(11)
F2D B1D 1.323(10)
F3D B1D 1.382(10)
F4D B1D 1.383(11)
N1D C1D 1.287(6)
N1D C13D 1.435(6)
N2D C12D 1.279(6)
N2D C22D 1.428(6)
N3D C31D 1.296(6)
N3D C43D 1.427(6)
N4D C42D 1.300(6)
N4D C52D 1.423(6)
C1D C2D 1.455(7)
C1D C12D 1.490(7)
C2D C3D 1.380(7)
C2D C7D 1.415(7)
C3D C4D 1.386(8)
C3D H3D 0.9500
C4D C5D 1.381(8)
C4D H4D 0.9500
C5D C6D 1.412(8)
C5D H5D 0.9500
C6D C8D 1.401(8)
C6D C7D 1.413(7)
C7D C11D 1.423(7)
C8D C9D 1.373(8)
C8D H8D 0.9500
C9D C10D 1.394(7)
C9D H9D 0.9500
C10D C11D 1.386(7)
C10D H10D 0.9500
C11D C12D 1.481(6)
C13D C18D 1.343(8)
C13D C14D 1.391(7)
C14D C15D 1.388(7)
C14D H14D 0.9500
C15D C16D 1.376(7)
C15D H15D 0.9500
C16D C17D 1.363(8)
C16D C19D 1.493(7)
C17D C18D 1.407(8)
C17D H17D 0.9500
C18D H18D 0.9500
C19D C20D 1.502(9)
C19D C21D 1.511(8)
C19D H19D 1.0000
C20D H20J 0.9800
C20D H20K 0.9800
C20D H20L 0.9800
C21D H21J 0.9800
C21D H21K 0.9800
C21D H21L 0.9800
C22D C27D 1.389(7)
C22D C23D 1.399(7)
C23D C24D 1.391(7)
C23D H23D 0.9500
C24D C25D 1.386(8)
C24D H24D 0.9500
C25D C26D 1.380(8)
C25D C28D 1.535(8)
C26D C27D 1.379(7)
C26D H26D 0.9500
C27D H27D 0.9500
C28D C29D 1.428(11)
C28D C29E 1.479(15)
C28D C30D 1.498(13)
C28D C30E 1.553(13)
C28D H28D 1.0000
C28D H28E 0.9806
C31D C32D 1.465(7)
C31D C42D 1.485(6)
C32D C33D 1.372(7)
C32D C37D 1.408(7)
C33D C34D 1.406(8)
C33D H33D 0.9500
C34D C35D 1.364(8)
C34D H34D 0.9500
C35D C36D 1.417(8)
C35D H35D 0.9500
C36D C37D 1.407(7)
C36D C38D 1.415(7)
C37D C41D 1.410(6)
C38D C39D 1.355(7)
C38D H38D 0.9500
C39D C40D 1.414(7)
C39D H39D 0.9500
C40D C41D 1.371(6)
C40D H40D 0.9500
C41D C42D 1.479(6)
C43D C44D 1.344(7)
C43D C48D 1.390(8)
C44D C45D 1.404(8)
C44D H44D 0.9500
C45D C46D 1.371(8)
C45D H45D 0.9500
C46D C47D 1.394(9)
C46D C49D 1.584(9)
C47D C48D 1.376(8)
C47D H47D 0.9500
C48D H48D 0.9500
C49D C51D 1.462(11)
C49D C50D 1.481(11)
C49D H49D 1.0000
C50D H50G 0.9800
C50D H50H 0.9800
C50D H50I 0.9800
C51D H51G 0.9800
C51D H51H 0.9800
C51D H51I 0.9800
C52D C57D 1.379(7)
C52D C53D 1.388(6)
C53D C54D 1.375(7)
C53D H53D 0.9500
C54D C55D 1.391(8)
C54D H54D 0.9500
C55D C56D 1.385(8)
C55D C58D 1.520(9)
C56D C57D 1.369(8)
C56D H56D 0.9500
C57D H57D 0.9500
C58D C59E 1.458(15)
C58D C59D 1.464(14)
C58D C60E 1.531(15)
C58D C60D 1.645(13)
C58D H58D 1.0000
C58D H58E 0.9784
C29A H28F 1.2010
C29A H29A 0.9800
C29A H29B 0.9800
C29A H29C 0.9800
C30A H30A 0.9800
C30A H30B 0.9800
C30A H30C 0.9800
C50B H50D 0.9800
C50B H50E 0.9800
C50B H50F 0.9800
C49C C50C 1.477(15)
C49C C51C 1.502(14)
C49C H49C 1.0000
C50C H50J 0.9800
C50C H50K 0.9800
C50C H50L 0.9800
C51C H51J 0.9800
C51C H51K 0.9800
C51C H51L 0.9800
C29D H29J 0.9800
C29D H29K 0.9800
C29D H29L 0.9800
C30D H30J 0.9800
C30D H30K 0.9800
C30D H30L 0.9800
C59D H59J 0.9800
C59D H59K 0.9800
C59D H59L 0.9800
C60D H60J 0.9800
C60D H60K 0.9800
C60D H60L 0.9800
C29F H29M 0.9800
C29F H29N 0.9800
C29F H29O 0.9800
C30F H30M 0.9800
C30F H30N 0.9800
C30F H30O 0.9800
C50F H50M 0.9800
C50F H50N 0.9800
C50F H50O 0.9800
C49E C51E 1.483(14)
C49E C50E 1.601(14)
C49E H49E 1.0000
C50E H50P 0.9800
C50E H50Q 0.9800
C50E H50R 0.9800
C51E H51M 0.9800
C51E H51N 0.9800
C51E H51O 0.9800
C29E H29P 0.9800
C29E H29Q 0.9800
C29E H29R 0.9800
C30E H30P 0.9800
C30E H30Q 0.9800
C30E H30R 0.9800
C59E H59M 0.9800
C59E H59N 0.9800
C59E H59O 0.9800
C60E H60M 0.9800
C60E H60N 0.9800
C60E H60O 0.9800

loop_
_geom_torsion_atom_site_label_1
_geom_torsion_atom_site_label_2
_geom_torsion_atom_site_label_3
_geom_torsion_atom_site_label_4
_geom_torsion
N4A Cu1A N1A C1A -138.9(3)
N2A Cu1A N1A C1A -7.4(3)
N3A Cu1A N1A C1A 111.8(3)
N4A Cu1A N1A C13A 49.7(4)
N2A Cu1A N1A C13A -178.8(3)
N3A Cu1A N1A C13A -59.6(4)
N4A Cu1A N2A C12A 143.6(3)
N1A Cu1A N2A C12A 3.0(3)
N3A Cu1A N2A C12A -114.3(3)
N4A Cu1A N2A C22A -34.5(4)
N1A Cu1A N2A C22A -175.2(4)
N3A Cu1A N2A C22A 67.6(4)
N4A Cu1A N3A C31A 6.8(3)
N2A Cu1A N3A C31A -118.1(3)
N1A Cu1A N3A C31A 144.7(3)
N4A Cu1A N3A C43A -178.0(4)
N2A Cu1A N3A C43A 57.1(4)
N1A Cu1A N3A C43A -40.1(4)
N2A Cu1A N4A C42A 114.7(3)
N1A Cu1A N4A C42A -128.4(3)
N3A Cu1A N4A C42A -6.0(3)
N2A Cu1A N4A C52A -66.9(4)
N1A Cu1A N4A C52A 50.0(4)
N3A Cu1A N4A C52A 172.3(4)
C13A N1A C1A C2A -2.9(8)
Cu1A N1A C1A C2A -173.9(4)
C13A N1A C1A C12A -179.0(4)
Cu1A N1A C1A C12A 9.9(5)
N1A C1A C2A C3A 9.2(9)
C12A C1A C2A C3A -174.5(5)
N1A C1A C2A C7A -173.1(5)
C12A C1A C2A C7A 3.2(4)
C7A C2A C3A C4A 1.3(6)
C1A C2A C3A C4A 178.8(5)
C2A C3A C4A C5A -1.1(7)
C3A C4A C5A C6A 1.0(7)
C4A C5A C6A C7A -1.2(7)
C4A C5A C6A C8A -179.5(4)
C5A C6A C7A C11A -176.8(4)
C8A C6A C7A C11A 1.7(6)
C5A C6A C7A C2A 1.5(6)
C8A C6A C7A C2A 180.0(4)
C3A C2A C7A C6A -1.6(6)
C1A C2A C7A C6A -179.8(4)
C3A C2A C7A C11A 176.9(4)
C1A C2A C7A C11A -1.4(5)
C7A C6A C8A C9A -0.2(6)
C5A C6A C8A C9A 178.1(4)
C6A C8A C9A C10A -0.9(7)
C8A C9A C10A C11A 0.7(7)
C9A C10A C11A C7A 0.7(6)
C9A C10A C11A C12A -178.2(5)
C6A C7A C11A C10A -1.9(7)
C2A C7A C11A C10A 179.6(4)
C6A C7A C11A C12A 177.2(4)
C2A C7A C11A C12A -1.2(5)
C22A N2A C12A C11A -1.9(8)
Cu1A N2A C12A C11A 179.8(4)
C22A N2A C12A C1A 179.7(4)
Cu1A N2A C12A C1A 1.4(5)
C10A C11A C12A N2A 3.7(9)
C7A C11A C12A N2A -175.3(5)
C10A C11A C12A C1A -177.8(5)
C7A C11A C12A C1A 3.3(5)
N1A C1A C12A N2A -7.9(6)
C2A C1A C12A N2A 174.8(4)
N1A C1A C12A C11A 173.2(4)
C2A C1A C12A C11A -4.1(5)
C1A N1A C13A C18A -46.5(7)
Cu1A N1A C13A C18A 123.8(4)
C1A N1A C13A C14A 139.8(5)
Cu1A N1A C13A C14A -50.0(5)
C18A C13A C14A C15A 2.1(7)
N1A C13A C14A C15A 176.3(4)
C13A C14A C15A C16A -0.9(8)
C14A C15A C16A C17A -0.3(8)
C14A C15A C16A C19A 178.8(5)
C15A C16A C17A C18A 0.2(7)
C19A C16A C17A C18A -178.9(5)
C14A C13A C18A C17A -2.3(7)
N1A C13A C18A C17A -176.0(4)
C16A C17A C18A C13A 1.1(7)
C15A C16A C19A C21A 155.3(5)
C17A C16A C19A C21A -25.6(7)
C15A C16A C19A C20A -78.6(7)
C17A C16A C19A C20A 100.5(6)
C12A N2A C22A C27A 102.2(5)
Cu1A N2A C22A C27A -79.8(5)
C12A N2A C22A C23A -82.6(6)
Cu1A N2A C22A C23A 95.4(5)
C27A C22A C23A C24A -0.2(7)
N2A C22A C23A C24A -175.5(4)
C22A C23A C24A C25A -1.1(8)
C23A C24A C25A C26A 0.8(8)
C23A C24A C25A C28A 176.4(5)
C24A C25A C26A C27A 0.9(9)
C28A C25A C26A C27A -174.6(6)
C23A C22A C27A C26A 1.8(7)
N2A C22A C27A C26A 177.1(5)
C25A C26A C27A C22A -2.2(8)
C24A C25A C28A C29F 69.2(10)
C26A C25A C28A C29F -115.5(9)
C24A C25A C28A C30F -95.5(9)
C26A C25A C28A C30F 79.8(10)
C24A C25A C28A C29A 116.9(10)
C26A C25A C28A C29A -67.8(12)
C24A C25A C28A C30A -137.7(11)
C26A C25A C28A C30A 37.6(13)
C43A N3A C31A C32A 3.0(8)
Cu1A N3A C31A C32A 178.4(4)
C43A N3A C31A C42A 178.3(4)
Cu1A N3A C31A C42A -6.4(5)
N3A C31A C32A C33A -3.1(10)
C42A C31A C32A C33A -178.6(5)
N3A C31A C32A C37A 177.8(5)
C42A C31A C32A C37A 2.2(5)
C37A C32A C33A C34A -1.5(7)
C31A C32A C33A C34A 179.5(5)
C32A C33A C34A C35A 2.0(8)
C33A C34A C35A C36A -0.5(8)
C34A C35A C36A C37A -1.6(7)
C34A C35A C36A C38A 179.6(5)
C35A C36A C37A C41A -177.7(4)
C38A C36A C37A C41A 1.2(7)
C35A C36A C37A C32A 2.2(7)
C38A C36A C37A C32A -178.9(4)
C33A C32A C37A C36A -0.7(7)
C31A C32A C37A C36A 178.6(4)
C33A C32A C37A C41A 179.3(4)
C31A C32A C37A C41A -1.4(5)
C37A C36A C38A C39A 0.1(7)
C35A C36A C38A C39A 178.9(5)
C36A C38A C39A C40A -0.5(7)
C38A C39A C40A C41A -0.3(7)
C39A C40A C41A C37A 1.5(7)
C39A C40A C41A C42A 178.9(5)
C36A C37A C41A C40A -2.0(7)
C32A C37A C41A C40A 178.0(4)
C36A C37A C41A C42A 179.9(4)
C32A C37A C41A C42A 0.0(5)
C52A N4A C42A C41A 6.5(8)
Cu1A N4A C42A C41A -175.1(4)
C52A N4A C42A C31A -174.1(4)
Cu1A N4A C42A C31A 4.3(5)
C40A C41A C42A N4A 3.3(9)
C37A C41A C42A N4A -179.1(5)
C40A C41A C42A C31A -176.2(5)
C37A C41A C42A C31A 1.4(5)
N3A C31A C42A N4A 1.6(6)
C32A C31A C42A N4A 178.1(4)
N3A C31A C42A C41A -178.8(4)
C32A C31A C42A C41A -2.3(5)
C31A N3A C43A C44A -116.4(5)
Cu1A N3A C43A C44A 69.0(5)
C31A N3A C43A C48A 67.7(6)
Cu1A N3A C43A C48A -106.8(5)
C48A C43A C44A C45A -2.4(7)
N3A C43A C44A C45A -178.4(4)
C43A C44A C45A C46A 2.1(7)
C44A C45A C46A C47A -0.4(6)
C44A C45A C46A C49A 176.6(4)
C45A C46A C47A C48A -0.8(7)
C49A C46A C47A C48A -177.9(4)
C46A C47A C48A C43A 0.4(8)
C44A C43A C48A C47A 1.2(7)
N3A C43A C48A C47A 177.0(4)
C47A C46A C49A C51A 88.8(6)
C45A C46A C49A C51A -88.1(6)
C47A C46A C49A C50A -144.9(5)
C45A C46A C49A C50A 38.2(6)
C42A N4A C52A C57A 58.6(6)
Cu1A N4A C52A C57A -119.6(4)
C42A N4A C52A C53A -124.8(5)
Cu1A N4A C52A C53A 57.0(5)
C57A C52A C53A C54A -2.2(7)
N4A C52A C53A C54A -178.9(4)
C52A C53A C54A C55A 2.3(8)
C53A C54A C55A C56A -1.4(8)
C53A C54A C55A C58A 179.5(5)
C54A C55A C56A C57A 0.5(8)
C58A C55A C56A C57A 179.6(5)
C53A C52A C57A C56A 1.4(7)
N4A C52A C57A C56A 177.9(4)
C55A C56A C57A C52A -0.5(8)
C54A C55A C58A C59A 71.8(7)
C56A C55A C58A C59A -107.3(6)
C54A C55A C58A C60A -52.0(7)
C56A C55A C58A C60A 129.0(6)
N3B Cu1B N1B C1B -110.3(3)
N2B Cu1B N1B C1B 9.9(3)
N4B Cu1B N1B C1B 132.0(3)
N3B Cu1B N1B C13B 75.2(4)
N2B Cu1B N1B C13B -164.5(4)
N4B Cu1B N1B C13B -42.4(4)
N1B Cu1B N2B C12B -11.5(3)
N3B Cu1B N2B C12B 118.0(3)
N4B Cu1B N2B C12B -145.2(3)
N1B Cu1B N2B C22B 177.9(4)
N3B Cu1B N2B C22B -52.7(4)
N4B Cu1B N2B C22B 44.1(4)
N1B Cu1B N3B C31B -139.1(3)
N2B Cu1B N3B C31B 117.5(3)
N4B Cu1B N3B C31B -1.1(3)
N1B Cu1B N3B C43B 36.6(4)
N2B Cu1B N3B C43B -66.8(4)
N4B Cu1B N3B C43B 174.7(4)
N1B Cu1B N4B C42B 140.7(3)
N3B Cu1B N4B C42B 5.5(3)
N2B Cu1B N4B C42B -112.6(3)
N1B Cu1B N4B C52B -47.3(4)
N3B Cu1B N4B C52B 177.4(3)
N2B Cu1B N4B C52B 59.3(4)
C13B N1B C1B C2B -11.7(8)
Cu1B N1B C1B C2B 173.7(5)
C13B N1B C1B C12B 167.6(4)
Cu1B N1B C1B C12B -7.0(5)
N1B C1B C2B C3B -5.6(10)
C12B C1B C2B C3B 175.0(5)
N1B C1B C2B C7B 179.6(5)
C12B C1B C2B C7B 0.2(5)
C7B C2B C3B C4B -1.9(7)
C1B C2B C3B C4B -176.2(5)
C2B C3B C4B C5B 0.6(8)
C3B C4B C5B C6B -0.4(8)
C4B C5B C6B C7B 1.5(7)
C4B C5B C6B C8B 178.4(5)
C5B C6B C7B C11B 176.6(4)
C8B C6B C7B C11B -0.7(7)
C5B C6B C7B C2B -2.9(7)
C8B C6B C7B C2B 179.8(4)
C3B C2B C7B C6B 3.2(7)
C1B C2B C7B C6B 179.1(4)
C3B C2B C7B C11B -176.4(4)
C1B C2B C7B C11B -0.5(5)
C7B C6B C8B C9B 0.0(7)
C5B C6B C8B C9B -176.9(5)
C6B C8B C9B C10B 1.4(8)
C8B C9B C10B C11B -2.1(7)
C9B C10B C11B C7B 1.4(7)
C9B C10B C11B C12B 180.0(5)
C6B C7B C11B C10B 0.0(7)
C2B C7B C11B C10B 179.5(4)
C6B C7B C11B C12B -179.0(4)
C2B C7B C11B C12B 0.6(5)
C22B N2B C12B C11B -3.3(8)
Cu1B N2B C12B C11B -174.1(5)
C22B N2B C12B C1B -178.3(4)
Cu1B N2B C12B C1B 11.0(5)
C10B C11B C12B N2B 5.5(10)
C7B C11B C12B N2B -175.8(5)
C10B C11B C12B C1B -179.2(5)
C7B C11B C12B C1B -0.5(5)
N1B C1B C12B N2B -3.0(6)
C2B C1B C12B N2B 176.6(4)
N1B C1B C12B C11B -179.4(4)
C2B C1B C12B C11B 0.2(5)
C1B N1B C13B C14B -51.4(6)
Cu1B N1B C13B C14B 122.6(4)
C1B N1B C13B C18B 137.8(5)
Cu1B N1B C13B C18B -48.3(6)
C18B C13B C14B C15B -0.2(8)
N1B C13B C14B C15B -170.9(5)
C13B C14B C15B C16B -1.1(8)
C14B C15B C16B C17B -0.5(9)
C14B C15B C16B C19B -179.4(6)
C15B C16B C17B C18B 3.4(9)
C19B C16B C17B C18B -177.7(6)
C14B C13B C18B C17B 3.0(8)
N1B C13B C18B C17B 173.9(5)
C16B C17B C18B C13B -4.7(9)
C17B C16B C19B C20B -91.0(8)
C15B C16B C19B C20B 87.9(8)
C17B C16B C19B C21B 43.3(9)
C15B C16B C19B C21B -137.9(6)
C12B N2B C22B C27B 119.4(5)
Cu1B N2B C22B C27B -71.1(5)
C12B N2B C22B C23B -65.6(6)
Cu1B N2B C22B C23B 103.9(5)
C27B C22B C23B C24B 0.1(7)
N2B C22B C23B C24B -174.8(4)
C22B C23B C24B C25B -1.2(8)
C23B C24B C25B C26B 0.1(7)
C23B C24B C25B C28B -179.6(5)
C24B C25B C26B C27B 2.1(7)
C28B C25B C26B C27B -178.2(4)
C23B C22B C27B C26B 2.1(7)
N2B C22B C27B C26B 177.2(4)
C25B C26B C27B C22B -3.3(7)
C24B C25B C28B C29B 107.1(6)
C26B C25B C28B C29B -72.6(7)
C24B C25B C28B C30B -130.0(6)
C26B C25B C28B C30B 50.3(7)
C43B N3B C31B C32B 2.7(7)
Cu1B N3B C31B C32B 178.7(4)
C43B N3B C31B C42B -179.1(4)
Cu1B N3B C31B C42B -3.1(5)
N3B C31B C32B C33B -2.3(9)
C42B C31B C32B C33B 179.4(5)
N3B C31B C32B C37B 174.4(5)
C42B C31B C32B C37B -3.9(5)
C37B C32B C33B C34B 1.7(6)
C31B C32B C33B C34B 178.0(5)
C32B C33B C34B C35B -2.1(7)
C33B C34B C35B C36B 1.1(7)
C34B C35B C36B C37B 0.2(7)
C34B C35B C36B C38B -179.3(5)
C33B C32B C37B C36B -0.3(7)
C31B C32B C37B C36B -177.7(4)
C33B C32B C37B C41B 179.6(4)
C31B C32B C37B C41B 2.2(5)
C35B C36B C37B C32B -0.6(7)
C38B C36B C37B C32B 178.9(4)
C35B C36B C37B C41B 179.4(4)
C38B C36B C37B C41B -1.0(7)
C35B C36B C38B C39B 179.2(5)
C37B C36B C38B C39B -0.3(7)
C36B C38B C39B C40B 1.8(8)
C38B C39B C40B C41B -1.9(8)
C39B C40B C41B C37B 0.6(7)
C39B C40B C41B C42B -178.6(5)
C32B C37B C41B C40B -179.1(4)
C36B C37B C41B C40B 0.8(7)
C32B C37B C41B C42B 0.4(5)
C36B C37B C41B C42B -179.7(4)
C52B N4B C42B C41B 3.8(8)
Cu1B N4B C42B C41B 175.1(4)
C52B N4B C42B C31B -179.7(4)
Cu1B N4B C42B C31B -8.4(5)
C40B C41B C42B N4B -6.8(10)
C37B C41B C42B N4B 173.9(5)
C40B C41B C42B C31B 176.5(5)
C37B C41B C42B C31B -2.8(4)
N3B C31B C42B N4B 8.0(6)
C32B C31B C42B N4B -173.3(4)
N3B C31B C42B C41B -174.4(4)
C32B C31B C42B C41B 4.2(5)
C31B N3B C43B C44B -109.8(5)
Cu1B N3B C43B C44B 74.7(5)
C31B N3B C43B C48B 76.1(6)
Cu1B N3B C43B C48B -99.4(5)
C48B C43B C44B C45B -2.5(7)
N3B C43B C44B C45B -176.7(4)
C43B C44B C45B C46B 2.1(8)
C44B C45B C46B C47B -1.5(9)
C44B C45B C46B C49B 173.2(6)
C45B C46B C47B C48B 1.3(9)
C49B C46B C47B C48B -173.5(6)
C46B C47B C48B C43B -1.8(9)
C44B C43B C48B C47B 2.4(8)
N3B C43B C48B C47B 176.5(5)
C45B C46B C49B C50F 98.3(14)
C47B C46B C49B C50F -87.2(14)
C45B C46B C49B C51B -92.9(9)
C47B C46B C49B C51B 81.6(9)
C45B C46B C49B C50B 39.4(11)
C47B C46B C49B C50B -146.2(9)
C42B N4B C52B C53B 43.0(7)
Cu1B N4B C52B C53B -127.7(4)
C42B N4B C52B C57B -143.1(5)
Cu1B N4B C52B C57B 46.3(5)
C57B C52B C53B C54B 2.2(7)
N4B C52B C53B C54B 176.1(5)
C52B C53B C54B C55B -1.5(8)
C53B C54B C55B C56B 0.6(8)
C53B C54B C55B C58B -179.9(5)
C54B C55B C56B C57B -0.5(9)
C58B C55B C56B C57B 180.0(6)
C55B C56B C57B C52B 1.4(9)
C53B C52B C57B C56B -2.1(8)
N4B C52B C57B C56B -176.5(5)
C56B C55B C58B C60B -149.6(6)
C54B C55B C58B C60B 31.0(8)
C56B C55B C58B C59B 83.4(8)
C54B C55B C58B C59B -96.1(7)
N3C Cu1C N1C C1C -137.0(3)
N2C Cu1C N1C C1C -6.6(3)
N4C Cu1C N1C C1C 113.2(3)
N3C Cu1C N1C C13C 45.7(4)
N2C Cu1C N1C C13C 176.0(4)
N4C Cu1C N1C C13C -64.1(4)
N3C Cu1C N2C C12C 138.0(3)
N1C Cu1C N2C C12C 4.8(3)
N4C Cu1C N2C C12C -119.5(3)
N3C Cu1C N2C C22C -38.2(4)
N1C Cu1C N2C C22C -171.4(4)
N4C Cu1C N2C C22C 64.3(4)
N1C Cu1C N3C C31C -129.5(3)
N2C Cu1C N3C C31C 119.0(3)
N4C Cu1C N3C C31C -1.6(3)
N1C Cu1C N3C C43C 44.9(4)
N2C Cu1C N3C C43C -66.7(4)
N4C Cu1C N3C C43C 172.7(4)
N3C Cu1C N4C C42C 4.1(3)
N1C Cu1C N4C C42C 136.6(3)
N2C Cu1C N4C C42C -122.9(3)
N3C Cu1C N4C C52C 177.4(4)
N1C Cu1C N4C C52C -50.1(4)
N2C Cu1C N4C C52C 50.4(4)
C13C N1C C1C C2C 1.6(8)
Cu1C N1C C1C C2C -175.9(4)
C13C N1C C1C C12C -175.3(4)
Cu1C N1C C1C C12C 7.1(5)
N1C C1C C2C C3C 3.2(9)
C12C C1C C2C C3C -179.6(5)
N1C C1C C2C C7C -178.0(5)
C12C C1C C2C C7C -0.9(5)
C7C C2C C3C C4C -0.3(7)
C1C C2C C3C C4C 178.3(5)
C2C C3C C4C C5C 0.2(8)
C3C C4C C5C C6C 0.3(8)
C4C C5C C6C C7C -0.5(7)
C4C C5C C6C C8C -179.1(5)
C8C C6C C7C C2C 179.1(4)
C5C C6C C7C C2C 0.4(7)
C8C C6C C7C C11C -1.1(7)
C5C C6C C7C C11C -179.8(4)
C3C C2C C7C C6C 0.1(7)
C1C C2C C7C C6C -179.0(4)
C3C C2C C7C C11C -179.7(4)
C1C C2C C7C C11C 1.2(5)
C7C C6C C8C C9C 0.7(7)
C5C C6C C8C C9C 179.3(5)
C6C C8C C9C C10C 0.1(7)
C8C C9C C10C C11C -0.4(7)
C9C C10C C11C C7C 0.0(6)
C9C C10C C11C C12C -177.7(4)
C6C C7C C11C C10C 0.8(6)
C2C C7C C11C C10C -179.4(4)
C6C C7C C11C C12C 179.1(4)
C2C C7C C11C C12C -1.1(5)
C22C N2C C12C C11C -7.8(7)
Cu1C N2C C12C C11C 175.8(4)
C22C N2C C12C C1C 173.9(4)
Cu1C N2C C12C C1C -2.5(5)
C10C C11C C12C N2C 0.1(9)
C7C C11C C12C N2C -177.9(5)
C10C C11C C12C C1C 178.4(5)
C7C C11C C12C C1C 0.4(4)
N1C C1C C12C N2C -3.2(6)
C2C C1C C12C N2C 179.0(4)
N1C C1C C12C C11C 178.1(4)
C2C C1C C12C C11C 0.3(5)
C1C N1C C13C C14C -78.1(6)
Cu1C N1C C13C C14C 99.1(5)
C1C N1C C13C C18C 106.3(6)
Cu1C N1C C13C C18C -76.5(5)
C18C C13C C14C C15C 0.6(8)
N1C C13C C14C C15C -174.9(5)
C13C C14C C15C C16C -1.0(8)
C14C C15C C16C C17C -0.4(9)
C14C C15C C16C C19C 178.4(6)
C15C C16C C17C C18C 2.3(10)
C19C C16C C17C C18C -176.6(6)
C16C C17C C18C C13C -2.6(10)
C14C C13C C18C C17C 1.2(9)
N1C C13C C18C C17C 176.9(5)
C15C C16C C19C C20C 113.7(6)
C17C C16C C19C C20C -67.5(8)
C15C C16C C19C C21C -121.1(7)
C17C C16C C19C C21C 57.8(8)
C12C N2C C22C C23C -60.9(6)
Cu1C N2C C22C C23C 115.0(4)
C12C N2C C22C C27C 124.0(5)
Cu1C N2C C22C C27C -60.1(5)
C27C C22C C23C C24C -2.4(7)
N2C C22C C23C C24C -177.4(4)
C22C C23C C24C C25C -0.6(8)
C23C C24C C25C C26C 1.7(8)
C23C C24C C25C C28C -177.7(5)
C24C C25C C26C C27C 0.2(7)
C28C C25C C26C C27C 179.6(5)
C25C C26C C27C C22C -3.1(7)
C23C C22C C27C C26C 4.2(7)
N2C C22C C27C C26C 179.4(4)
C26C C25C C28C C29C -73.6(7)
C24C C25C C28C C29C 105.8(6)
C26C C25C C28C C30C 53.3(7)
C24C C25C C28C C30C -127.3(6)
C43C N3C C31C C32C 7.7(8)
Cu1C N3C C31C C32C -178.0(4)
C43C N3C C31C C42C -175.1(4)
Cu1C N3C C31C C42C -0.8(5)
N3C C31C C32C C33C 0.8(10)
C42C C31C C32C C33C -176.6(5)
N3C C31C C32C C37C 178.8(5)
C42C C31C C32C C37C 1.4(5)
C37C C32C C33C C34C 2.2(7)
C31C C32C C33C C34C 180.0(5)
C32C C33C C34C C35C -0.6(8)
C33C C34C C35C C36C -0.9(9)
C34C C35C C36C C37C 0.7(8)
C34C C35C C36C C38C 178.7(5)
C35C C36C C37C C41C -179.1(4)
C38C C36C C37C C41C 2.7(7)
C35C C36C C37C C32C 0.9(7)
C38C C36C C37C C32C -177.3(4)
C33C C32C C37C C36C -2.4(7)
C31C C32C C37C C36C 179.2(4)
C33C C32C C37C C41C 177.6(4)
C31C C32C C37C C41C -0.8(5)
C37C C36C C38C C39C -1.6(7)
C35C C36C C38C C39C -179.6(5)
C36C C38C C39C C40C -0.3(8)
C38C C39C C40C C41C 1.3(8)
C39C C40C C41C C37C -0.3(7)
C39C C40C C41C C42C 177.6(5)
C36C C37C C41C C40C -1.8(7)
C32C C37C C41C C40C 178.2(4)
C36C C37C C41C C42C 179.8(4)
C32C C37C C41C C42C -0.2(5)
C52C N4C C42C C41C 6.7(8)
Cu1C N4C C42C C41C 179.9(5)
C52C N4C C42C C31C -178.8(4)
Cu1C N4C C42C C31C -5.5(5)
C40C C41C C42C N4C -2.1(10)
C37C C41C C42C N4C 175.9(5)
C40C C41C C42C C31C -176.9(5)
C37C C41C C42C C31C 1.1(5)
N3C C31C C42C N4C 4.4(6)
C32C C31C C42C N4C -177.6(4)
N3C C31C C42C C41C -179.5(4)
C32C C31C C42C C41C -1.5(5)
C31C N3C C43C C44C -136.2(5)
Cu1C N3C C43C C44C 50.1(6)
C31C N3C C43C C48C 48.0(8)
Cu1C N3C C43C C48C -125.7(5)
C48C C43C C44C C45C -4.0(8)
N3C C43C C44C C45C -180.0(5)
C43C C44C C45C C46C 2.7(10)
C44C C45C C46C C47C -0.1(12)
C44C C45C C46C C49E -164.5(7)
C44C C45C C46C C49C 159.8(8)
C45C C46C C47C C48C -1.2(13)
C49E C46C C47C C48C 162.8(8)
C49C C46C C47C C48C -163.2(8)
C46C C47C C48C C43C -0.1(12)
C44C C43C C48C C47C 2.7(10)
N3C C43C C48C C47C 178.5(6)
C42C N4C C52C C53C -127.9(5)
Cu1C N4C C52C C53C 59.6(5)
C42C N4C C52C C57C 58.5(6)
Cu1C N4C C52C C57C -114.0(4)
C57C C52C C53C C54C -2.8(7)
N4C C52C C53C C54C -176.7(4)
C52C C53C C54C C55C 4.1(7)
C53C C54C C55C C56C -2.7(7)
C53C C54C C55C C58C 175.4(4)
C54C C55C C56C C57C 0.2(7)
C58C C55C C56C C57C -178.0(4)
C55C C56C C57C C52C 1.0(7)
C53C C52C C57C C56C 0.3(7)
N4C C52C C57C C56C 173.9(4)
C56C C55C C58C C59C -137.3(6)
C54C C55C C58C C59C 44.6(8)
C56C C55C C58C C60C 93.8(7)
C54C C55C C58C C60C -84.3(7)
N2D Cu1D N1D C1D 3.8(4)
N3D Cu1D N1D C1D 138.2(3)
N4D Cu1D N1D C1D -116.5(4)
N2D Cu1D N1D C13D -168.7(4)
N3D Cu1D N1D C13D -34.2(4)
N4D Cu1D N1D C13D 71.1(4)
N3D Cu1D N2D C12D -133.4(3)
N1D Cu1D N2D C12D -7.8(3)
N4D Cu1D N2D C12D 119.0(3)
N3D Cu1D N2D C22D 54.4(4)
N1D Cu1D N2D C22D -179.9(4)
N4D Cu1D N2D C22D -53.2(4)
N2D Cu1D N3D C31D -113.7(3)
N1D Cu1D N3D C31D 137.1(3)
N4D Cu1D N3D C31D 9.2(3)
N2D Cu1D N3D C43D 71.5(4)
N1D Cu1D N3D C43D -37.7(5)
N4D Cu1D N3D C43D -165.7(4)
N2D Cu1D N4D C42D 124.8(3)
N3D Cu1D N4D C42D -9.2(3)
N1D Cu1D N4D C42D -133.3(3)
N2D Cu1D N4D C52D -54.4(4)
N3D Cu1D N4D C52D 171.6(4)
N1D Cu1D N4D C52D 47.5(4)
C13D N1D C1D C2D -8.8(9)
Cu1D N1D C1D C2D 179.1(5)
C13D N1D C1D C12D 172.5(4)
Cu1D N1D C1D C12D 0.4(5)
N1D C1D C2D C3D -1.1(11)
C12D C1D C2D C3D 177.7(6)
N1D C1D C2D C7D -177.9(6)
C12D C1D C2D C7D 0.9(5)
C7D C2D C3D C4D -2.0(8)
C1D C2D C3D C4D -178.5(6)
C2D C3D C4D C5D 0.9(9)
C3D C4D C5D C6D 0.8(10)
C4D C5D C6D C8D 177.9(6)
C4D C5D C6D C7D -1.3(8)
C8D C6D C7D C2D -179.2(5)
C5D C6D C7D C2D 0.2(7)
C8D C6D C7D C11D -0.9(7)
C5D C6D C7D C11D 178.5(5)
C3D C2D C7D C6D 1.5(8)
C1D C2D C7D C6D 179.0(5)
C3D C2D C7D C11D -176.9(5)
C1D C2D C7D C11D 0.6(6)
C5D C6D C8D C9D -177.5(5)
C7D C6D C8D C9D 1.7(8)
C6D C8D C9D C10D -1.0(8)
C8D C9D C10D C11D -0.7(8)
C9D C10D C11D C7D 1.5(7)
C9D C10D C11D C12D -179.1(5)
C6D C7D C11D C10D -0.7(7)
C2D C7D C11D C10D 177.7(4)
C6D C7D C11D C12D 179.7(4)
C2D C7D C11D C12D -1.8(6)
C22D N2D C12D C11D -4.1(9)
Cu1D N2D C12D C11D -176.0(5)
C22D N2D C12D C1D -177.8(4)
Cu1D N2D C12D C1D 10.3(5)
C10D C11D C12D N2D 8.6(10)
C7D C11D C12D N2D -172.0(5)
C10D C11D C12D C1D -177.2(6)
C7D C11D C12D C1D 2.2(5)
N1D C1D C12D N2D -7.5(7)
C2D C1D C12D N2D 173.5(4)
N1D C1D C12D C11D 177.1(4)
C2D C1D C12D C11D -1.9(5)
C1D N1D C13D C18D -53.8(9)
Cu1D N1D C13D C18D 117.7(6)
C1D N1D C13D C14D 133.5(6)
Cu1D N1D C13D C14D -55.1(6)
C18D C13D C14D C15D 0.6(9)
N1D C13D C14D C15D 173.5(5)
C13D C14D C15D C16D -5.2(9)
C14D C15D C16D C17D 5.8(10)
C14D C15D C16D C19D -177.3(6)
C15D C16D C17D C18D -2.1(12)
C19D C16D C17D C18D -179.0(7)
C14D C13D C18D C17D 2.9(11)
N1D C13D C18D C17D -169.7(7)
C16D C17D C18D C13D -2.2(14)
C17D C16D C19D C20D 94.2(8)
C15D C16D C19D C20D -82.5(8)
C17D C16D C19D C21D -141.6(7)
C15D C16D C19D C21D 41.7(9)
C12D N2D C22D C27D 127.2(5)
Cu1D N2D C22D C27D -61.7(5)
C12D N2D C22D C23D -58.3(7)
Cu1D N2D C22D C23D 112.8(4)
C27D C22D C23D C24D 0.6(7)
N2D C22D C23D C24D -173.8(4)
C22D C23D C24D C25D -1.4(7)
C23D C24D C25D C26D 0.1(8)
C23D C24D C25D C28D 177.9(5)
C24D C25D C26D C27D 2.2(8)
C28D C25D C26D C27D -175.8(5)
C25D C26D C27D C22D -3.0(7)
C23D C22D C27D C26D 1.6(7)
N2D C22D C27D C26D 176.2(4)
C26D C25D C28D C29D -160.5(8)
C24D C25D C28D C29D 21.7(10)
C26D C25D C28D C29E -119.1(12)
C24D C25D C28D C29E 63.1(13)
C26D C25D C28D C30D 50.8(11)
C24D C25D C28D C30D -127.0(10)
C26D C25D C28D C30E 82.2(10)
C24D C25D C28D C30E -95.6(10)
C43D N3D C31D C32D -14.5(8)
Cu1D N3D C31D C32D 170.3(4)
C43D N3D C31D C42D 167.6(4)
Cu1D N3D C31D C42D -7.7(5)
N3D C31D C32D C33D -3.5(9)
C42D C31D C32D C33D 174.6(5)
N3D C31D C32D C37D -178.7(5)
C42D C31D C32D C37D -0.6(5)
C37D C32D C33D C34D -0.7(7)
C31D C32D C33D C34D -175.3(5)
C32D C33D C34D C35D -0.5(8)
C33D C34D C35D C36D 1.9(9)
C34D C35D C36D C37D -2.0(7)
C34D C35D C36D C38D 178.2(5)
C38D C36D C37D C32D -179.4(4)
C35D C36D C37D C32D 0.8(7)
C38D C36D C37D C41D -2.2(7)
C35D C36D C37D C41D 177.9(4)
C33D C32D C37D C36D 0.5(7)
C31D C32D C37D C36D 176.6(4)
C33D C32D C37D C41D -176.8(4)
C31D C32D C37D C41D -0.8(5)
C37D C36D C38D C39D 2.6(7)
C35D C36D C38D C39D -177.5(5)
C36D C38D C39D C40D -1.8(8)
C38D C39D C40D C41D 0.4(7)
C39D C40D C41D C37D 0.0(6)
C39D C40D C41D C42D 175.3(5)
C36D C37D C41D C40D 0.9(7)
C32D C37D C41D C40D 178.3(4)
C36D C37D C41D C42D -175.6(4)
C32D C37D C41D C42D 1.8(5)
C52D N4D C42D C41D 6.7(8)
Cu1D N4D C42D C41D -172.5(4)
C52D N4D C42D C31D -173.0(4)
Cu1D N4D C42D C31D 7.8(5)
C40D C41D C42D N4D 2.5(9)
C37D C41D C42D N4D 178.3(5)
C40D C41D C42D C31D -177.8(5)
C37D C41D C42D C31D -2.0(5)
N3D C31D C42D N4D -0.1(6)
C32D C31D C42D N4D -178.6(4)
N3D C31D C42D C41D -179.9(4)
C32D C31D C42D C41D 1.6(5)
C31D N3D C43D C44D 126.6(6)
Cu1D N3D C43D C44D -58.9(7)
C31D N3D C43D C48D -55.0(8)
Cu1D N3D C43D C48D 119.5(6)
C48D C43D C44D C45D -1.2(10)
N3D C43D C44D C45D 177.2(6)
C43D C44D C45D C46D -2.3(11)
C44D C45D C46D C47D 5.5(12)
C44D C45D C46D C49D -179.4(7)
C45D C46D C47D C48D -5.5(13)
C49D C46D C47D C48D 179.3(8)
C46D C47D C48D C43D 2.2(14)
C44D C43D C48D C47D 1.2(12)
N3D C43D C48D C47D -177.2(7)
C45D C46D C49D C51D 76.6(10)
C47D C46D C49D C51D -108.5(9)
C45D C46D C49D C50D -54.2(11)
C47D C46D C49D C50D 120.7(9)
C42D N4D C52D C57D 60.1(7)
Cu1D N4D C52D C57D -120.8(5)
C42D N4D C52D C53D -126.6(5)
Cu1D N4D C52D C53D 52.6(6)
C57D C52D C53D C54D -3.4(7)
N4D C52D C53D C54D -177.0(4)
C52D C53D C54D C55D 2.8(8)
C53D C54D C55D C56D 0.1(9)
C53D C54D C55D C58D 176.4(6)
C54D C55D C56D C57D -2.3(10)
C58D C55D C56D C57D -178.8(7)
C55D C56D C57D C52D 1.7(10)
C53D C52D C57D C56D 1.2(8)
N4D C52D C57D C56D 174.5(5)
C56D C55D C58D C59E 143.0(13)
C54D C55D C58D C59E -33.3(15)
C56D C55D C58D C59D -151.2(11)
C54D C55D C58D C59D 32.4(13)
C56D C55D C58D C60E -83.5(13)
C54D C55D C58D C60E 100.2(13)
C56D C55D C58D C60D 101.9(9)
C54D C55D C58D C60D -74.4(10)
C45C C46C C49C C50C 96.5(12)
C47C C46C C49C C50C -102.7(12)
C49E C46C C49C C50C 8.1(14)
C45C C46C C49C C51C -26.6(16)
C47C C46C C49C C51C 134.2(12)
C49E C46C C49C C51C -115(2)
C45C C46C C49E C51E -75.0(12)
C47C C46C C49E C51E 120.8(11)
C49C C46C C49E C51E 35.6(12)
C45C C46C C49E C50E 45.9(13)
C47C C46C C49E C50E -118.2(11)
C49C C46C C49E C50E 156.5(19)
